data_7033455
loop_
_publ_author_name
'Jiang, Yi'
'Guo, Wen-Jing'
'Kong, De-Xian'
'Wang, Yong-Tao'
'Wang, Jin-Yun'
'Wei, Qiao-Hua'

_publ_section_title
;
 Novel electrochemi-/photo-luminescence of Ag3Cu5 heterometallic alkynyl
 clusters.
;
_journal_issue 9
_journal_name_full 'Dalton transactions (Cambridge, England : 2003)'
_journal_page_first 3941
_journal_page_last 3944
_journal_paper_doi 10.1039/c4dt03369h
_journal_volume 44
_journal_year 2015
_chemical_formula_moiety '2(C141 H112 Ag3 Cu5 N3 P6), 4(Cl O4), C H2 Cl2'
_chemical_formula_sum 'C283 H226 Ag6 Cl6 Cu10 N6 O16 P12'
_chemical_formula_weight 5833.66
_chemical_name_systematic
; 
 ? 
;
_space_group_IT_number 15
_symmetry_cell_setting monoclinic
_symmetry_space_group_name_Hall '-C 2yc'
_symmetry_space_group_name_H-M 'C 1 2/c 1'
_atom_sites_solution_hydrogens geom
_atom_sites_solution_primary direct
_atom_sites_solution_secondary difmap
_audit_block_doi 10.5517/cc13fm8f
_audit_creation_method SHELXL-97
_audit_update_record
;
2014-12-15 deposited with the CCDC.
2014-12-22 downloaded from the CCDC.
;
_cell_angle_alpha 90.00
_cell_angle_beta 92.25(3)
_cell_angle_gamma 90.00
_cell_formula_units_Z 4
_cell_length_a 29.400(6)
_cell_length_b 17.068(3)
_cell_length_c 48.669(10)
_cell_measurement_reflns_used 21416
_cell_measurement_temperature 193(2)
_cell_measurement_theta_max 25.1
_cell_measurement_theta_min 1.25
_cell_volume 24403(8)
_computing_cell_refinement HKL2000
_computing_data_collection 'Mar CCD'
_computing_data_reduction HKL2000
_computing_molecular_graphics 'Bruker SHELXTL'
_computing_publication_material 'Bruker SHELXTL'
_computing_structure_refinement 'SHELXL-97 (Sheldrick, 1997)'
_computing_structure_solution 'SHELXS-97 (Sheldrick, 1990)'
_diffrn_ambient_temperature 193(2)
_diffrn_measured_fraction_theta_full 0.994
_diffrn_measured_fraction_theta_max 0.994
_diffrn_measurement_device_type 'Mar CCD 165 nm'
_diffrn_measurement_method oscillation
_diffrn_radiation_monochromator graphite
_diffrn_radiation_source 'fine-focus sealed tube'
_diffrn_radiation_type MoK\a
_diffrn_radiation_wavelength 0.71000
_diffrn_reflns_av_R_equivalents 0.0742
_diffrn_reflns_av_unetI/netI 0.0882
_diffrn_reflns_limit_h_max 16
_diffrn_reflns_limit_h_min -36
_diffrn_reflns_limit_k_max 21
_diffrn_reflns_limit_k_min -18
_diffrn_reflns_limit_l_max 60
_diffrn_reflns_limit_l_min -60
_diffrn_reflns_number 44880
_diffrn_reflns_theta_full 26.35
_diffrn_reflns_theta_max 26.35
_diffrn_reflns_theta_min 1.38
_exptl_absorpt_coefficient_mu 1.526
_exptl_absorpt_correction_T_max 0.9140
_exptl_absorpt_correction_T_min 0.8623
_exptl_absorpt_correction_type multi-scan
_exptl_absorpt_process_details sadabs
_exptl_crystal_colour orange
_exptl_crystal_density_diffrn 1.588
_exptl_crystal_density_method 'not measured'
_exptl_crystal_description prism
_exptl_crystal_F_000 11792
_exptl_crystal_size_max 0.10
_exptl_crystal_size_mid 0.08
_exptl_crystal_size_min 0.06
_refine_diff_density_max 2.175
_refine_diff_density_min -2.338
_refine_diff_density_rms 0.239
_refine_ls_extinction_method none
_refine_ls_goodness_of_fit_ref 1.104
_refine_ls_hydrogen_treatment constr
_refine_ls_matrix_type full
_refine_ls_number_parameters 1570
_refine_ls_number_reflns 24854
_refine_ls_number_restraints 69
_refine_ls_restrained_S_all 1.106
_refine_ls_R_factor_all 0.1121
_refine_ls_R_factor_gt 0.0903
_refine_ls_shift/su_max 0.005
_refine_ls_shift/su_mean 0.000
_refine_ls_structure_factor_coef Fsqd
_refine_ls_weighting_details 'calc w=1/[\s^2^(Fo^2^)+(0.2207P)^2^+13.5751P] where P=(Fo^2^+2Fc^2^)/3'
_refine_ls_weighting_scheme calc
_refine_ls_wR_factor_gt 0.2940
_refine_ls_wR_factor_ref 0.3118
_reflns_number_gt 18710
_reflns_number_total 24854
_reflns_threshold_expression >2sigma(I)
_cod_data_source_file c4dt03369h2.cif
_cod_data_source_block 2
_cod_depositor_comments
;
The following automatic conversions were performed:

'_symmetry_cell_setting' value 'Monoclinic' changed to 'monoclinic'
according to
/usr/data/users/saulius/crontab/automatic-downloads/rss-feeds/RSC/lib/dictionaries/cif_core.dic
dictionary named 'cif_core.dic' version 2.4.2 from 2011-04-26.

Automatic conversion script
Id: cif_fix_values 2935 2014-11-11 08:27:57Z andrius 

 Adding full bibliography for 7033454--7033455.cif.
;
_cod_original_sg_symbol_H-M C2/c
_cod_database_code 7033455

loop_
_symmetry_equiv_pos_as_xyz
'x, y, z'
'-x, y, -z+1/2'
'x+1/2, y+1/2, z'
'-x+1/2, y+1/2, -z+1/2'
'-x, -y, -z'
'x, -y, z-1/2'
'-x+1/2, -y+1/2, -z'
'x+1/2, -y+1/2, z-1/2'

loop_
_atom_site_label
_atom_site_type_symbol
_atom_site_fract_x
_atom_site_fract_y
_atom_site_fract_z
_atom_site_U_iso_or_equiv
_atom_site_adp_type
_atom_site_occupancy
_atom_site_symmetry_multiplicity
_atom_site_calc_flag
_atom_site_refinement_flags
_atom_site_disorder_assembly
_atom_site_disorder_group
Ag1 Ag 0.84328(2) -0.16621(4) 0.886567(13) 0.02161(17) Uani 1 1 d . . .
Ag2 Ag 0.72671(2) 0.05481(4) 0.882026(14) 0.02475(18) Uani 1 1 d . . .
Ag3 Ag 0.89687(2) 0.11550(4) 0.883866(14) 0.02420(18) Uani 1 1 d . . .
Cu1 Cu 0.76645(3) -0.08547(6) 0.88610(2) 0.0198(2) Uani 1 1 d . . .
Cu2 Cu 0.80649(3) 0.12799(6) 0.88654(2) 0.0204(2) Uani 1 1 d . . .
Cu3 Cu 0.89505(3) -0.03889(6) 0.88792(2) 0.0202(2) Uani 1 1 d . . .
Cu4 Cu 0.82067(3) -0.00080(6) 0.85965(2) 0.0199(2) Uani 1 1 d . . .
Cu5 Cu 0.82472(3) 0.00212(5) 0.915989(18) 0.0114(2) Uani 1 1 d . . .
P1 P 0.78431(7) -0.26508(13) 0.87223(4) 0.0209(4) Uani 1 1 d . . .
P2 P 0.66481(8) -0.04095(13) 0.89343(5) 0.0245(5) Uani 1 1 d . . .
P3 P 0.70652(7) 0.19233(13) 0.86999(4) 0.0210(4) Uani 1 1 d . . .
P4 P 0.88187(8) 0.25676(13) 0.89447(4) 0.0220(5) Uani 1 1 d . . .
P5 P 0.97550(7) 0.07684(13) 0.87148(4) 0.0208(4) Uani 1 1 d . . .
P6 P 0.92320(7) -0.21335(13) 0.89599(5) 0.0220(5) Uani 1 1 d . . .
N1 N 0.7139(2) -0.1666(4) 0.88013(13) 0.0200(14) Uani 1 1 d . . .
N2 N 0.7922(2) 0.2458(4) 0.88057(13) 0.0164(13) Uani 1 1 d . . .
N3 N 0.9602(2) -0.0781(4) 0.88138(13) 0.0202(14) Uani 1 1 d . . .
C1 C 0.7233(3) -0.2383(5) 0.87027(17) 0.0198(16) Uani 1 1 d . . .
C2 C 0.6884(3) -0.2847(5) 0.85850(17) 0.0232(18) Uani 1 1 d . . .
H2 H 0.6952 -0.3338 0.8504 0.028 Uiso 1 1 calc R . .
C3 C 0.6446(3) -0.2589(5) 0.85880(17) 0.0232(17) Uani 1 1 d . . .
H3 H 0.6208 -0.2910 0.8513 0.028 Uiso 1 1 calc R . .
C4 C 0.6345(3) -0.1875(5) 0.86974(18) 0.0237(18) Uani 1 1 d . . .
H4 H 0.6039 -0.1701 0.8703 0.028 Uiso 1 1 calc R . .
C5 C 0.6706(3) -0.1402(5) 0.88009(17) 0.0225(17) Uani 1 1 d . . .
C6 C 0.7517(3) 0.2686(5) 0.87029(17) 0.0222(17) Uani 1 1 d . . .
C7 C 0.7441(3) 0.3441(5) 0.86015(18) 0.0247(18) Uani 1 1 d . . .
H7 H 0.7149 0.3588 0.8529 0.030 Uiso 1 1 calc R . .
C8 C 0.7799(3) 0.3981(5) 0.8607(2) 0.029(2) Uani 1 1 d . . .
H8 H 0.7757 0.4496 0.8537 0.034 Uiso 1 1 calc R . .
C9 C 0.8216(3) 0.3739(5) 0.87181(18) 0.0253(18) Uani 1 1 d . . .
H9 H 0.8463 0.4099 0.8731 0.030 Uiso 1 1 calc R . .
C10 C 0.8277(3) 0.2982(5) 0.88100(18) 0.0261(19) Uani 1 1 d . . .
C11 C 0.9913(3) -0.0287(5) 0.87011(17) 0.0213(17) Uani 1 1 d U . .
C12 C 1.0299(3) -0.0567(5) 0.85713(17) 0.0233(18) Uani 1 1 d . . .
H12 H 1.0506 -0.0216 0.8490 0.028 Uiso 1 1 calc R . .
C13 C 1.0370(3) -0.1377(5) 0.85660(17) 0.0247(18) Uani 1 1 d . . .
H13 H 1.0630 -0.1585 0.8482 0.030 Uiso 1 1 calc R . .
C14 C 1.0067(3) -0.1867(5) 0.86821(19) 0.0265(19) Uani 1 1 d . . .
H14 H 1.0115 -0.2417 0.8680 0.032 Uiso 1 1 calc R . .
C15 C 0.9687(2) -0.1560(5) 0.88034(17) 0.0185(16) Uani 1 1 d . . .
C21 C 0.7574(3) -0.0417(5) 0.84870(18) 0.0260(19) Uani 1 1 d . . .
C22 C 0.7377(3) -0.0420(6) 0.82611(19) 0.028(2) Uani 1 1 d . . .
C23 C 0.7122(4) -0.0441(6) 0.8000(2) 0.034(2) Uani 1 1 d . . .
C24 C 0.6803(3) 0.0126(7) 0.7921(2) 0.037(2) Uani 1 1 d . . .
H24 H 0.6756 0.0564 0.8037 0.044 Uiso 1 1 calc R . .
C25 C 0.6550(4) 0.0058(7) 0.7671(2) 0.047(3) Uani 1 1 d . . .
H25 H 0.6328 0.0441 0.7620 0.056 Uiso 1 1 calc R . .
C26 C 0.6630(4) -0.0593(7) 0.7497(2) 0.045(3) Uani 1 1 d . . .
C27 C 0.6942(5) -0.1132(7) 0.7576(3) 0.052(3) Uani 1 1 d . . .
H27 H 0.6990 -0.1564 0.7457 0.063 Uiso 1 1 calc R . .
C28 C 0.7197(4) -0.1094(7) 0.7821(2) 0.045(3) Uani 1 1 d . . .
H28 H 0.7414 -0.1487 0.7869 0.055 Uiso 1 1 calc R . .
C29 C 0.6334(5) -0.0674(9) 0.7233(3) 0.068(5) Uani 1 1 d . . .
H29A H 0.6530 -0.0750 0.7077 0.101 Uiso 1 1 calc R . .
H29B H 0.6152 -0.0198 0.7204 0.101 Uiso 1 1 calc R . .
H29C H 0.6131 -0.1126 0.7248 0.101 Uiso 1 1 calc R . .
C31 C 0.8312(3) 0.1151(5) 0.84994(17) 0.0227(17) Uani 1 1 d . . .
C32 C 0.8358(3) 0.1326(5) 0.82614(18) 0.0229(18) Uani 1 1 d . . .
C33 C 0.8370(3) 0.1483(6) 0.79731(17) 0.0270(19) Uani 1 1 d . . .
C34 C 0.8002(3) 0.1272(7) 0.7800(2) 0.034(2) Uani 1 1 d . . .
H34 H 0.7742 0.1036 0.7876 0.041 Uiso 1 1 calc R . .
C35 C 0.8011(4) 0.1401(7) 0.7522(2) 0.044(3) Uani 1 1 d . . .
H35 H 0.7763 0.1223 0.7407 0.052 Uiso 1 1 calc R . .
C36 C 0.8368(4) 0.1779(7) 0.7404(2) 0.046(3) Uani 1 1 d . . .
C37 C 0.8734(4) 0.2012(7) 0.7575(2) 0.046(3) Uani 1 1 d . . .
H37 H 0.8984 0.2277 0.7498 0.055 Uiso 1 1 calc R . .
C38 C 0.8741(4) 0.1861(6) 0.7858(2) 0.037(2) Uani 1 1 d . . .
H38 H 0.8996 0.2014 0.7972 0.044 Uiso 1 1 calc R . .
C39 C 0.8382(5) 0.1933(9) 0.7101(2) 0.063(4) Uani 1 1 d . . .
H39A H 0.8450 0.2487 0.7070 0.094 Uiso 1 1 calc R . .
H39B H 0.8086 0.1803 0.7012 0.094 Uiso 1 1 calc R . .
H39C H 0.8619 0.1609 0.7022 0.094 Uiso 1 1 calc R . .
C41 C 0.8752(3) -0.0716(5) 0.85130(18) 0.0240(18) Uani 1 1 d . . .
C42 C 0.8814(3) -0.0840(5) 0.82699(18) 0.0251(18) Uani 1 1 d . . .
C43 C 0.8925(3) -0.0921(6) 0.79825(19) 0.031(2) Uani 1 1 d . . .
C44 C 0.8680(6) -0.0517(8) 0.7786(2) 0.064(4) Uani 1 1 d . . .
H44 H 0.8419 -0.0226 0.7832 0.076 Uiso 1 1 calc R . .
C45 C 0.8818(7) -0.0539(9) 0.7513(3) 0.072(5) Uani 1 1 d . . .
H45 H 0.8650 -0.0243 0.7378 0.087 Uiso 1 1 calc R . .
C46 C 0.9177(5) -0.0958(8) 0.7433(2) 0.050(3) Uani 1 1 d . . .
C47 C 0.9406(4) -0.1402(13) 0.7629(2) 0.084(6) Uani 1 1 d . . .
H47 H 0.9650 -0.1729 0.7578 0.100 Uiso 1 1 calc R . .
C48 C 0.9286(4) -0.1378(11) 0.7904(2) 0.067(4) Uani 1 1 d . . .
H48 H 0.9453 -0.1677 0.8038 0.080 Uiso 1 1 calc R . .
C49 C 0.9339(5) -0.0948(10) 0.7143(2) 0.067(4) Uani 1 1 d . . .
H49A H 0.9077 -0.0977 0.7013 0.101 Uiso 1 1 calc R . .
H49B H 0.9539 -0.1399 0.7116 0.101 Uiso 1 1 calc R . .
H49C H 0.9508 -0.0463 0.7113 0.101 Uiso 1 1 calc R . .
C51 C 0.7865(3) 0.1053(6) 0.92299(19) 0.031(2) Uani 1 1 d . . .
H51 H 0.7562 0.0831 0.9170 0.037 Uiso 1 1 calc R . .
C52 C 0.7777(3) 0.1149(6) 0.94684(18) 0.0275(19) Uani 1 1 d . . .
C53 C 0.7696(3) 0.1271(5) 0.97542(17) 0.0255(18) Uani 1 1 d . . .
C54 C 0.7274(3) 0.1534(5) 0.98434(19) 0.0239(18) Uani 1 1 d . . .
H54 H 0.7030 0.1625 0.9713 0.029 Uiso 1 1 calc R . .
C55 C 0.7212(3) 0.1661(5) 1.01202(19) 0.029(2) Uani 1 1 d . . .
H55 H 0.6923 0.1833 1.0177 0.035 Uiso 1 1 calc R . .
C56 C 0.7562(3) 0.1543(5) 1.03187(18) 0.029(2) Uani 1 1 d . . .
C57 C 0.7972(4) 0.1262(6) 1.0229(2) 0.033(2) Uani 1 1 d . . .
H57 H 0.8209 0.1154 1.0362 0.040 Uiso 1 1 calc R . .
C58 C 0.8052(4) 0.1130(6) 0.99531(19) 0.032(2) Uani 1 1 d . . .
H58 H 0.8340 0.0948 0.9899 0.038 Uiso 1 1 calc R . .
C59 C 0.7502(4) 0.1731(6) 1.06131(19) 0.034(2) Uani 1 1 d . . .
H59A H 0.7482 0.2300 1.0636 0.051 Uiso 1 1 calc R . .
H59B H 0.7762 0.1530 1.0724 0.051 Uiso 1 1 calc R . .
H59C H 0.7221 0.1486 1.0674 0.051 Uiso 1 1 calc R . .
C61 C 0.7907(3) -0.1064(6) 0.92266(19) 0.031(2) Uani 1 1 d . . .
C62 C 0.7945(3) -0.1297(5) 0.94683(18) 0.0236(18) Uani 1 1 d . . .
C63 C 0.7977(3) -0.1561(5) 0.97470(16) 0.0207(17) Uani 1 1 d . . .
C64 C 0.8064(3) -0.2345(5) 0.98128(18) 0.0259(18) Uani 1 1 d . . .
H64 H 0.8119 -0.2714 0.9672 0.031 Uiso 1 1 calc R . .
C65 C 0.8072(3) -0.2578(6) 1.00835(18) 0.029(2) Uani 1 1 d . . .
H65 H 0.8125 -0.3115 1.0126 0.035 Uiso 1 1 calc R . .
C66 C 0.8004(3) -0.2051(6) 1.03004(19) 0.031(2) Uani 1 1 d . . .
C67 C 0.7932(3) -0.1283(6) 1.02329(19) 0.033(2) Uani 1 1 d . . .
H67 H 0.7897 -0.0912 1.0376 0.039 Uiso 1 1 calc R . .
C68 C 0.7907(3) -0.1025(6) 0.99615(18) 0.0279(19) Uani 1 1 d . . .
H68 H 0.7844 -0.0490 0.9921 0.033 Uiso 1 1 calc R . .
C69 C 0.8000(4) -0.2348(8) 1.05944(19) 0.042(3) Uani 1 1 d . . .
H69A H 0.8232 -0.2754 1.0622 0.063 Uiso 1 1 calc R . .
H69B H 0.7699 -0.2567 1.0630 0.063 Uiso 1 1 calc R . .
H69C H 0.8064 -0.1912 1.0721 0.063 Uiso 1 1 calc R . .
C71 C 0.8964(4) 0.0076(6) 0.9241(2) 0.034(2) Uani 1 1 d . . .
C72 C 0.9097(3) 0.0179(5) 0.94777(19) 0.0263(19) Uani 1 1 d . . .
C73 C 0.9249(3) 0.0292(5) 0.97590(19) 0.0262(19) Uani 1 1 d . . .
C74 C 0.9600(3) 0.0809(5) 0.98320(19) 0.0271(19) Uani 1 1 d . . .
H74 H 0.9735 0.1121 0.9695 0.032 Uiso 1 1 calc R . .
C75 C 0.9754(4) 0.0868(6) 1.0106(2) 0.035(2) Uani 1 1 d . . .
H75 H 1.0005 0.1199 1.0152 0.042 Uiso 1 1 calc R . .
C76 C 0.9551(3) 0.0461(6) 1.03124(18) 0.029(2) Uani 1 1 d . . .
C77 C 0.9189(3) -0.0051(6) 1.0242(2) 0.032(2) Uani 1 1 d . . .
H77 H 0.9047 -0.0338 1.0382 0.038 Uiso 1 1 calc R . .
C78 C 0.9036(3) -0.0142(6) 0.99708(18) 0.0277(19) Uani 1 1 d . . .
H78 H 0.8792 -0.0490 0.9926 0.033 Uiso 1 1 calc R . .
C79 C 0.9731(3) 0.0497(6) 1.0606(2) 0.034(2) Uani 1 1 d U . .
H79A H 1.0007 0.0177 1.0626 0.051 Uiso 1 1 calc R . .
H79B H 0.9500 0.0296 1.0727 0.051 Uiso 1 1 calc R . .
H79C H 0.9803 0.1042 1.0654 0.051 Uiso 1 1 calc R . .
C101 C 0.7932(3) -0.3026(5) 0.83803(17) 0.0236(18) Uani 1 1 d . . .
C102 C 0.7881(4) -0.3793(6) 0.83023(19) 0.033(2) Uani 1 1 d . . .
H102 H 0.7786 -0.4168 0.8433 0.039 Uiso 1 1 calc R . .
C103 C 0.7967(4) -0.4038(6) 0.8032(2) 0.033(2) Uani 1 1 d . . .
H103 H 0.7918 -0.4569 0.7980 0.040 Uiso 1 1 calc R . .
C104 C 0.8117(4) -0.3523(7) 0.7848(2) 0.036(2) Uani 1 1 d . . .
H104 H 0.8189 -0.3694 0.7669 0.044 Uiso 1 1 calc R . .
C105 C 0.8168(4) -0.2726(6) 0.79206(19) 0.034(2) Uani 1 1 d . . .
H105 H 0.8261 -0.2354 0.7789 0.040 Uiso 1 1 calc R . .
C106 C 0.8082(3) -0.2490(6) 0.81853(18) 0.031(2) Uani 1 1 d . . .
H106 H 0.8125 -0.1956 0.8236 0.037 Uiso 1 1 calc R . .
C111 C 0.7862(3) -0.3491(5) 0.89572(17) 0.0242(18) Uani 1 1 d . . .
C112 C 0.7531(3) -0.4090(6) 0.89564(19) 0.0291(19) Uani 1 1 d . . .
H112 H 0.7276 -0.4077 0.8830 0.035 Uiso 1 1 calc R . .
C113 C 0.7586(3) -0.4706(6) 0.9147(2) 0.033(2) Uani 1 1 d . . .
H113 H 0.7368 -0.5116 0.9146 0.039 Uiso 1 1 calc R . .
C114 C 0.7944(4) -0.4728(6) 0.9331(2) 0.033(2) Uani 1 1 d . . .
H114 H 0.7971 -0.5148 0.9459 0.040 Uiso 1 1 calc R . .
C115 C 0.8278(3) -0.4124(6) 0.9333(2) 0.031(2) Uani 1 1 d . . .
H115 H 0.8531 -0.4133 0.9461 0.038 Uiso 1 1 calc R . .
C116 C 0.8226(3) -0.3536(5) 0.91473(17) 0.0227(17) Uani 1 1 d . . .
H116 H 0.8450 -0.3135 0.9147 0.027 Uiso 1 1 calc R . .
C201 C 0.6137(3) -0.0043(5) 0.8754(2) 0.029(2) Uani 1 1 d U . .
C202 C 0.6090(4) -0.0124(6) 0.8471(2) 0.038(2) Uani 1 1 d . . .
H202 H 0.6308 -0.0415 0.8375 0.045 Uiso 1 1 calc R . .
C203 C 0.5706(5) 0.0235(8) 0.8324(3) 0.065(4) Uani 1 1 d . . .
H203 H 0.5655 0.0176 0.8131 0.078 Uiso 1 1 calc R . .
C204 C 0.5405(4) 0.0692(9) 0.8492(4) 0.064(4) Uani 1 1 d U . .
H204 H 0.5159 0.0967 0.8403 0.077 Uiso 1 1 calc R . .
C205 C 0.5455(4) 0.0745(7) 0.8762(3) 0.054(3) Uani 1 1 d U . .
H205 H 0.5232 0.1018 0.8860 0.065 Uiso 1 1 calc R . .
C206 C 0.5822(4) 0.0417(6) 0.8908(3) 0.045(3) Uani 1 1 d . . .
H206 H 0.5864 0.0491 0.9101 0.054 Uiso 1 1 calc R . .
C211 C 0.6486(4) -0.0521(6) 0.9288(2) 0.033(2) Uani 1 1 d . . .
C212 C 0.6098(4) -0.0966(6) 0.9356(2) 0.043(3) Uani 1 1 d . . .
H212 H 0.5922 -0.1232 0.9218 0.051 Uiso 1 1 calc R . .
C213 C 0.5984(5) -0.1004(8) 0.9626(2) 0.057(4) Uani 1 1 d . . .
H213 H 0.5713 -0.1271 0.9672 0.069 Uiso 1 1 calc R . .
C214 C 0.6252(5) -0.0665(7) 0.9836(2) 0.058(4) Uani 1 1 d . . .
H214 H 0.6168 -0.0708 1.0022 0.069 Uiso 1 1 calc R . .
C215 C 0.6632(5) -0.0271(7) 0.9772(2) 0.049(3) Uani 1 1 d . . .
H215 H 0.6813 -0.0038 0.9915 0.058 Uiso 1 1 calc R . .
C216 C 0.6770(4) -0.0196(6) 0.9497(2) 0.039(2) Uani 1 1 d . . .
H216 H 0.7045 0.0066 0.9456 0.047 Uiso 1 1 calc R . .
C301 C 0.6793(3) 0.2080(5) 0.83611(17) 0.0249(18) Uani 1 1 d . . .
C302 C 0.6323(3) 0.2005(5) 0.8325(2) 0.031(2) Uani 1 1 d . . .
H302 H 0.6140 0.1901 0.8477 0.037 Uiso 1 1 calc R . .
C303 C 0.6127(3) 0.2087(7) 0.8059(2) 0.039(2) Uani 1 1 d . . .
H303 H 0.5806 0.2039 0.8034 0.046 Uiso 1 1 calc R . .
C304 C 0.6381(4) 0.2233(7) 0.7832(2) 0.044(3) Uani 1 1 d . . .
H304 H 0.6242 0.2278 0.7653 0.053 Uiso 1 1 calc R . .
C305 C 0.6872(4) 0.2316(7) 0.7877(2) 0.042(3) Uani 1 1 d . . .
H305 H 0.7061 0.2434 0.7729 0.051 Uiso 1 1 calc R . .
C306 C 0.7057(4) 0.2221(6) 0.8137(2) 0.035(2) Uani 1 1 d . . .
H306 H 0.7378 0.2252 0.8165 0.041 Uiso 1 1 calc R . .
C311 C 0.6667(3) 0.2296(5) 0.89423(18) 0.0233(18) Uani 1 1 d . . .
C312 C 0.6454(3) 0.3027(6) 0.8914(2) 0.032(2) Uani 1 1 d . . .
H312 H 0.6499 0.3333 0.8755 0.039 Uiso 1 1 calc R . .
C313 C 0.6176(3) 0.3311(6) 0.9117(2) 0.034(2) Uani 1 1 d . . .
H313 H 0.6054 0.3826 0.9104 0.041 Uiso 1 1 calc R . .
C314 C 0.6078(3) 0.2832(6) 0.93397(18) 0.030(2) Uani 1 1 d . . .
H314 H 0.5877 0.3016 0.9474 0.036 Uiso 1 1 calc R . .
C315 C 0.6268(3) 0.2100(6) 0.9368(2) 0.032(2) Uani 1 1 d . . .
H315 H 0.6197 0.1777 0.9520 0.038 Uiso 1 1 calc R . .
C316 C 0.6569(3) 0.1833(5) 0.91701(19) 0.0270(19) Uani 1 1 d . . .
H316 H 0.6707 0.1333 0.9191 0.032 Uiso 1 1 calc R . .
C401 C 0.9228(3) 0.3100(5) 0.87460(18) 0.0223(17) Uani 1 1 d . . .
C402 C 0.9618(3) 0.3445(6) 0.8866(2) 0.030(2) Uani 1 1 d . . .
H402 H 0.9659 0.3467 0.9061 0.036 Uiso 1 1 calc R . .
C403 C 0.9951(3) 0.3761(6) 0.8697(3) 0.040(3) Uani 1 1 d . . .
H403 H 1.0217 0.3996 0.8778 0.048 Uiso 1 1 calc R . .
C404 C 0.9892(4) 0.3731(6) 0.8416(2) 0.039(2) Uani 1 1 d . . .
H404 H 1.0117 0.3949 0.8304 0.047 Uiso 1 1 calc R . .
C405 C 0.9505(4) 0.3382(6) 0.8293(2) 0.036(2) Uani 1 1 d . . .
H405 H 0.9471 0.3356 0.8099 0.043 Uiso 1 1 calc R . .
C406 C 0.9167(3) 0.3072(6) 0.84575(19) 0.031(2) Uani 1 1 d . . .
H406 H 0.8900 0.2845 0.8375 0.037 Uiso 1 1 calc R . .
C411 C 0.8883(3) 0.2941(6) 0.92967(19) 0.030(2) Uani 1 1 d . . .
C412 C 0.8949(3) 0.2392(6) 0.95038(19) 0.030(2) Uani 1 1 d . . .
H412 H 0.8946 0.1849 0.9461 0.036 Uiso 1 1 calc R . .
C413 C 0.9019(4) 0.2642(7) 0.9776(2) 0.041(3) Uani 1 1 d . . .
H413 H 0.9064 0.2268 0.9919 0.049 Uiso 1 1 calc R . .
C414 C 0.9022(4) 0.3431(8) 0.9835(2) 0.047(3) Uani 1 1 d . . .
H414 H 0.9072 0.3603 1.0020 0.056 Uiso 1 1 calc R . .
C415 C 0.8952(4) 0.3966(6) 0.9630(2) 0.042(3) Uani 1 1 d . . .
H415 H 0.8953 0.4508 0.9675 0.051 Uiso 1 1 calc R . .
C416 C 0.8877(4) 0.3736(6) 0.9355(2) 0.039(2) Uani 1 1 d . . .
H416 H 0.8824 0.4112 0.9213 0.047 Uiso 1 1 calc R . .
C501 C 0.9930(3) 0.1096(6) 0.83798(18) 0.0263(19) Uani 1 1 d . . .
C502 C 0.9762(4) 0.0720(6) 0.8145(2) 0.035(2) Uani 1 1 d . . .
H502 H 0.9551 0.0302 0.8162 0.042 Uiso 1 1 calc R . .
C503 C 0.9893(4) 0.0940(6) 0.7888(2) 0.041(3) Uani 1 1 d . . .
H503 H 0.9796 0.0648 0.7730 0.049 Uiso 1 1 calc R . .
C504 C 1.0165(4) 0.1587(7) 0.7863(2) 0.045(3) Uani 1 1 d . . .
H504 H 1.0244 0.1756 0.7685 0.054 Uiso 1 1 calc R . .
C505 C 1.0326(4) 0.1995(7) 0.8090(2) 0.041(2) Uani 1 1 d . . .
H505 H 1.0514 0.2441 0.8069 0.050 Uiso 1 1 calc R . .
C506 C 1.0209(3) 0.1747(6) 0.83521(19) 0.0280(19) Uani 1 1 d . . .
H506 H 1.0319 0.2024 0.8510 0.034 Uiso 1 1 calc R . .
C511 C 1.0175(3) 0.1196(6) 0.89568(18) 0.0274(19) Uani 1 1 d . . .
C512 C 1.0636(3) 0.1069(6) 0.8944(2) 0.034(2) Uani 1 1 d . . .
H512 H 1.0747 0.0747 0.8802 0.040 Uiso 1 1 calc R . .
C513 C 1.0943(3) 0.1402(6) 0.9134(2) 0.033(2) Uani 1 1 d . . .
H513 H 1.1260 0.1296 0.9126 0.040 Uiso 1 1 calc R . .
C514 C 1.0783(3) 0.1890(6) 0.93366(19) 0.034(2) Uani 1 1 d . . .
H514 H 1.0989 0.2124 0.9468 0.040 Uiso 1 1 calc R . .
C515 C 1.0315(3) 0.2035(6) 0.9347(2) 0.035(2) Uani 1 1 d . . .
H515 H 1.0204 0.2392 0.9478 0.042 Uiso 1 1 calc R . .
C516 C 1.0015(3) 0.1657(6) 0.91651(18) 0.028(2) Uani 1 1 d . . .
H516 H 0.9697 0.1716 0.9184 0.034 Uiso 1 1 calc R . .
C601 C 0.9245(3) -0.3074(6) 0.8782(2) 0.029(2) Uani 1 1 d . . .
C602 C 0.9162(4) -0.3072(7) 0.8499(2) 0.043(3) Uani 1 1 d . . .
H602 H 0.9136 -0.2593 0.8401 0.052 Uiso 1 1 calc R . .
C603 C 0.9118(4) -0.3773(8) 0.8365(3) 0.060(4) Uani 1 1 d . . .
H603 H 0.9054 -0.3777 0.8172 0.072 Uiso 1 1 calc R . .
C604 C 0.9165(4) -0.4491(7) 0.8507(4) 0.067(5) Uani 1 1 d . . .
H604 H 0.9136 -0.4976 0.8412 0.080 Uiso 1 1 calc R . .
C605 C 0.9254(4) -0.4476(6) 0.8788(4) 0.064(5) Uani 1 1 d . . .
H605 H 0.9286 -0.4956 0.8886 0.076 Uiso 1 1 calc R . .
C606 C 0.9298(3) -0.3792(6) 0.8925(3) 0.040(3) Uani 1 1 d . . .
H606 H 0.9363 -0.3792 0.9118 0.048 Uiso 1 1 calc R . .
C611 C 0.9442(3) -0.2335(6) 0.93091(19) 0.029(2) Uani 1 1 d . . .
C612 C 0.9866(4) -0.2635(7) 0.9367(2) 0.043(3) Uani 1 1 d . . .
H612 H 1.0072 -0.2702 0.9223 0.051 Uiso 1 1 calc R . .
C613 C 1.0000(4) -0.2844(9) 0.9634(2) 0.055(3) Uani 1 1 d . . .
H613 H 1.0294 -0.3055 0.9673 0.066 Uiso 1 1 calc R . .
C614 C 0.9697(4) -0.2740(9) 0.9843(2) 0.059(4) Uani 1 1 d . . .
H614 H 0.9778 -0.2906 1.0024 0.071 Uiso 1 1 calc R . .
C615 C 0.9287(4) -0.2405(8) 0.9789(2) 0.047(3) Uani 1 1 d . . .
H615 H 0.9089 -0.2318 0.9935 0.056 Uiso 1 1 calc R . .
C616 C 0.9149(3) -0.2186(7) 0.95240(19) 0.035(2) Uani 1 1 d . . .
H616 H 0.8862 -0.1940 0.9489 0.042 Uiso 1 1 calc R . .
Cl1 Cl 0.65402(7) 0.49991(13) 0.84740(5) 0.0275(5) Uani 1 1 d . . .
Cl2 Cl 0.0000 0.3698(3) 0.7500 0.0620(12) Uani 1 2 d S . .
O2 O 0.6981(2) 0.5222(4) 0.83750(16) 0.0368(16) Uani 1 1 d . . .
O3 O 0.6199(2) 0.5545(4) 0.83665(15) 0.0357(16) Uani 1 1 d . . .
O4 O 0.6423(2) 0.4217(4) 0.83813(16) 0.0369(16) Uani 1 1 d . . .
O1 O 0.6563(3) 0.5025(4) 0.87690(15) 0.0380(17) Uani 1 1 d . . .
O5 O -0.0393(4) 0.3198(9) 0.7554(3) 0.102(4) Uani 1 1 d . . .
O6 O 0.0111(7) 0.4166(11) 0.7736(2) 0.153(9) Uani 1 1 d . . .
Cl3 Cl 0.49824(18) 1.0030(3) 0.96224(12) 0.0402(11) Uani 0.50 1 d PD A 2
O7 O 0.5369(6) 1.0463(12) 0.9593(4) 0.062(5) Uani 0.50 1 d PD A 2
O8 O 0.4996(11) 0.961(2) 0.9879(7) 0.120(10) Uani 0.50 1 d PD A 2
O9 O 0.4559(5) 1.0459(8) 0.9604(3) 0.039(3) Uani 0.50 1 d PD A 2
O10 O 0.4998(9) 0.9576(17) 0.9417(6) 0.098(8) Uani 0.50 1 d PD A 2
C1CL C 0.0267(14) 0.5942(16) 0.7530(6) 0.094(12) Uani 0.50 1 d PDU . .
H1CA H 0.0413 0.5419 0.7526 0.113 Uiso 0.50 1 d PR . .
H1CB H 0.0251 0.6123 0.7723 0.113 Uiso 0.50 1 d PR . .
Cl4 Cl -0.0130(6) 0.6396(19) 0.7756(6) 0.34(2) Uani 0.50 1 d PD . .
Cl5 Cl 0.0370(7) 0.6733(11) 0.7297(4) 0.164(6) Uani 0.50 1 d PDU . .

loop_
_atom_site_aniso_label
_atom_site_aniso_U_11
_atom_site_aniso_U_22
_atom_site_aniso_U_33
_atom_site_aniso_U_23
_atom_site_aniso_U_13
_atom_site_aniso_U_12
Ag1 0.0197(3) 0.0141(3) 0.0311(3) 0.0002(2) 0.0018(2) -0.0001(2)
Ag2 0.0227(3) 0.0135(3) 0.0384(4) 0.0004(3) 0.0055(3) -0.0001(2)
Ag3 0.0215(3) 0.0147(3) 0.0366(4) -0.0010(3) 0.0036(3) 0.0012(2)
Cu1 0.0221(5) 0.0141(5) 0.0235(5) 0.0014(4) 0.0032(4) 0.0010(4)
Cu2 0.0230(5) 0.0153(5) 0.0232(5) 0.0002(4) 0.0045(4) -0.0004(4)
Cu3 0.0218(5) 0.0146(5) 0.0244(5) -0.0002(4) 0.0044(4) 0.0001(4)
Cu4 0.0224(5) 0.0138(5) 0.0236(5) 0.0011(4) 0.0028(4) 0.0004(4)
Cu5 0.0101(4) 0.0048(4) 0.0193(4) 0.0004(3) 0.0033(3) 0.0003(3)
P1 0.0222(10) 0.0155(11) 0.0251(10) -0.0009(8) 0.0036(8) -0.0029(8)
P2 0.0256(11) 0.0168(11) 0.0315(12) -0.0009(9) 0.0068(9) -0.0033(9)
P3 0.0228(11) 0.0136(10) 0.0271(11) -0.0002(8) 0.0054(8) 0.0027(8)
P4 0.0271(11) 0.0128(10) 0.0264(11) -0.0004(8) 0.0038(9) 0.0015(9)
P5 0.0189(10) 0.0152(11) 0.0285(11) 0.0009(8) 0.0028(8) 0.0009(8)
P6 0.0183(10) 0.0164(11) 0.0314(11) 0.0036(8) 0.0011(8) 0.0012(8)
N1 0.023(4) 0.017(4) 0.020(3) 0.000(3) 0.007(3) 0.001(3)
N2 0.019(3) 0.011(3) 0.019(3) 0.000(2) 0.003(3) -0.004(3)
N3 0.024(4) 0.018(4) 0.018(3) 0.001(3) -0.004(3) -0.007(3)
C1 0.024(4) 0.008(4) 0.028(4) 0.006(3) 0.005(3) 0.001(3)
C2 0.025(4) 0.018(4) 0.027(4) 0.001(3) 0.003(3) -0.011(3)
C3 0.019(4) 0.020(4) 0.031(4) -0.001(3) -0.002(3) -0.002(3)
C4 0.025(4) 0.013(4) 0.033(4) -0.001(3) 0.002(3) -0.004(3)
C5 0.029(4) 0.016(4) 0.023(4) 0.003(3) 0.008(3) -0.002(4)
C6 0.025(4) 0.015(4) 0.028(4) 0.000(3) 0.007(3) -0.003(3)
C7 0.018(4) 0.023(5) 0.033(5) 0.001(4) -0.003(3) -0.003(3)
C8 0.028(5) 0.011(4) 0.047(5) 0.002(4) 0.002(4) 0.007(3)
C9 0.027(4) 0.016(4) 0.033(5) 0.001(3) 0.004(4) -0.002(3)
C10 0.035(5) 0.016(4) 0.028(4) -0.003(3) 0.007(4) 0.004(4)
C11 0.030(4) 0.005(3) 0.029(4) 0.000(3) -0.003(3) 0.001(3)
C12 0.028(4) 0.018(4) 0.024(4) 0.000(3) 0.000(3) -0.003(3)
C13 0.020(4) 0.026(5) 0.028(4) -0.001(4) 0.001(3) 0.003(4)
C14 0.033(5) 0.008(4) 0.039(5) 0.003(3) 0.005(4) 0.007(3)
C15 0.008(3) 0.020(4) 0.028(4) 0.000(3) 0.007(3) -0.004(3)
C21 0.032(5) 0.018(4) 0.029(5) 0.005(3) 0.007(4) 0.011(4)
C22 0.029(5) 0.023(5) 0.033(5) 0.002(4) 0.006(4) -0.010(4)
C23 0.045(6) 0.030(5) 0.028(5) 0.003(4) 0.000(4) -0.010(4)
C24 0.031(5) 0.039(6) 0.039(5) 0.008(4) -0.011(4) -0.017(5)
C25 0.049(7) 0.041(7) 0.051(7) 0.017(5) 0.003(5) -0.005(5)
C26 0.052(7) 0.046(7) 0.037(6) 0.005(5) -0.012(5) -0.026(6)
C27 0.070(8) 0.037(7) 0.048(7) -0.002(5) -0.009(6) -0.006(6)
C28 0.063(7) 0.038(6) 0.035(5) -0.004(5) -0.006(5) 0.001(6)
C29 0.075(10) 0.076(10) 0.050(7) 0.020(7) -0.023(7) -0.045(8)
C31 0.023(4) 0.018(4) 0.028(4) 0.000(3) 0.002(3) 0.000(3)
C32 0.026(4) 0.005(4) 0.037(5) 0.002(3) 0.008(4) -0.003(3)
C33 0.032(5) 0.029(5) 0.020(4) -0.002(3) 0.003(3) 0.011(4)
C34 0.022(4) 0.048(6) 0.034(5) -0.003(4) 0.001(4) 0.006(4)
C35 0.047(6) 0.051(7) 0.032(5) -0.004(5) -0.004(5) 0.011(6)
C36 0.067(8) 0.046(7) 0.024(5) -0.001(4) 0.008(5) 0.013(6)
C37 0.063(7) 0.044(7) 0.032(5) 0.004(5) 0.020(5) -0.005(6)
C38 0.043(6) 0.035(6) 0.032(5) -0.002(4) 0.007(4) -0.007(5)
C39 0.084(10) 0.082(11) 0.022(5) 0.004(6) 0.006(6) 0.011(8)
C41 0.029(5) 0.009(4) 0.034(5) 0.004(3) 0.008(4) 0.002(3)
C42 0.027(4) 0.017(4) 0.031(5) -0.001(3) 0.000(4) 0.000(4)
C43 0.035(5) 0.033(5) 0.026(4) -0.003(4) 0.006(4) -0.006(4)
C44 0.104(12) 0.056(9) 0.031(6) 0.000(5) -0.001(6) 0.033(8)
C45 0.124(14) 0.055(9) 0.037(7) 0.007(6) 0.004(8) 0.023(9)
C46 0.063(8) 0.055(8) 0.032(6) -0.001(5) 0.005(5) -0.020(6)
C47 0.039(7) 0.18(2) 0.033(6) -0.011(9) -0.001(5) 0.034(10)
C48 0.046(7) 0.123(14) 0.032(6) 0.003(7) 0.006(5) 0.023(8)
C49 0.086(10) 0.087(12) 0.029(6) 0.001(6) 0.009(6) -0.019(9)
C51 0.024(4) 0.035(6) 0.033(5) 0.003(4) -0.005(4) -0.008(4)
C52 0.031(5) 0.026(5) 0.026(4) 0.001(4) 0.007(4) 0.002(4)
C53 0.031(5) 0.021(5) 0.025(4) -0.004(3) 0.008(4) -0.001(4)
C54 0.018(4) 0.018(4) 0.036(5) 0.000(3) 0.000(3) 0.002(3)
C55 0.035(5) 0.018(4) 0.035(5) 0.000(4) 0.013(4) -0.006(4)
C56 0.043(5) 0.019(5) 0.026(4) -0.001(3) 0.008(4) -0.011(4)
C57 0.041(5) 0.026(5) 0.032(5) 0.000(4) -0.005(4) 0.001(4)
C58 0.041(5) 0.021(5) 0.034(5) -0.003(4) 0.006(4) 0.000(4)
C59 0.056(6) 0.014(4) 0.033(5) 0.001(4) 0.004(4) 0.000(4)
C61 0.028(5) 0.033(5) 0.031(5) -0.003(4) 0.003(4) 0.005(4)
C62 0.022(4) 0.015(4) 0.034(5) -0.001(3) 0.004(3) -0.003(3)
C63 0.021(4) 0.021(4) 0.021(4) -0.001(3) 0.004(3) -0.009(3)
C64 0.028(5) 0.021(5) 0.029(4) -0.001(3) 0.002(4) 0.007(4)
C65 0.030(5) 0.024(5) 0.033(5) 0.005(4) 0.007(4) -0.001(4)
C66 0.025(5) 0.035(6) 0.034(5) 0.003(4) 0.003(4) -0.004(4)
C67 0.039(5) 0.034(6) 0.026(4) -0.004(4) 0.007(4) -0.008(4)
C68 0.029(5) 0.026(5) 0.029(4) 0.000(4) 0.005(4) 0.006(4)
C69 0.036(5) 0.061(8) 0.029(5) 0.003(5) 0.004(4) -0.019(5)
C71 0.044(6) 0.026(5) 0.031(5) -0.001(4) 0.005(4) -0.005(4)
C72 0.030(5) 0.015(4) 0.034(5) -0.004(3) 0.006(4) -0.002(4)
C73 0.028(5) 0.020(4) 0.031(5) 0.000(4) 0.001(4) 0.006(4)
C74 0.025(4) 0.022(5) 0.035(5) 0.000(4) 0.002(4) -0.003(4)
C75 0.042(6) 0.028(5) 0.035(5) -0.003(4) 0.005(4) 0.013(4)
C76 0.024(4) 0.038(6) 0.024(4) -0.002(4) 0.004(3) 0.009(4)
C77 0.033(5) 0.032(5) 0.030(5) 0.008(4) 0.005(4) 0.006(4)
C78 0.032(5) 0.025(5) 0.026(4) 0.001(4) 0.002(4) 0.004(4)
C79 0.033(3) 0.034(3) 0.034(3) -0.0005(18) -0.0002(18) 0.0042(19)
C101 0.021(4) 0.022(5) 0.028(4) -0.004(3) 0.003(3) 0.003(3)
C102 0.041(5) 0.028(5) 0.031(5) 0.002(4) 0.011(4) 0.002(4)
C103 0.042(5) 0.021(5) 0.037(5) -0.015(4) 0.005(4) 0.001(4)
C104 0.037(5) 0.038(6) 0.034(5) -0.012(4) 0.007(4) 0.002(5)
C105 0.051(6) 0.018(5) 0.032(5) 0.001(4) 0.009(4) -0.002(4)
C106 0.042(5) 0.025(5) 0.025(4) -0.005(4) -0.003(4) 0.004(4)
C111 0.034(5) 0.016(4) 0.023(4) 0.001(3) 0.005(3) -0.003(4)
C112 0.033(5) 0.020(5) 0.034(5) 0.001(4) -0.003(4) 0.001(4)
C113 0.036(5) 0.024(5) 0.038(5) 0.004(4) -0.003(4) -0.013(4)
C114 0.046(6) 0.023(5) 0.031(5) 0.004(4) 0.007(4) 0.003(4)
C115 0.027(5) 0.027(5) 0.040(5) 0.002(4) 0.000(4) -0.002(4)
C116 0.024(4) 0.017(4) 0.027(4) 0.002(3) 0.001(3) 0.000(3)
C201 0.021(4) 0.020(4) 0.047(5) 0.002(4) 0.006(4) -0.011(3)
C202 0.037(6) 0.021(5) 0.055(6) 0.009(4) -0.003(5) 0.005(4)
C203 0.078(10) 0.040(7) 0.075(9) 0.032(7) -0.015(8) -0.025(7)
C204 0.035(5) 0.052(7) 0.106(8) 0.016(6) -0.001(6) 0.003(5)
C205 0.039(5) 0.029(5) 0.094(8) -0.001(5) 0.007(5) -0.011(5)
C206 0.028(5) 0.018(5) 0.089(9) -0.002(5) 0.009(5) -0.004(4)
C211 0.041(5) 0.022(5) 0.036(5) -0.009(4) 0.019(4) -0.017(4)
C212 0.046(6) 0.031(6) 0.053(6) -0.009(5) 0.024(5) -0.026(5)
C213 0.075(9) 0.049(8) 0.051(7) -0.014(6) 0.037(6) -0.029(7)
C214 0.109(11) 0.031(6) 0.037(6) -0.006(5) 0.041(7) -0.008(7)
C215 0.083(9) 0.030(6) 0.034(6) -0.008(4) 0.012(6) 0.004(6)
C216 0.068(8) 0.016(5) 0.033(5) 0.000(4) 0.009(5) 0.003(5)
C301 0.037(5) 0.011(4) 0.027(4) -0.001(3) 0.002(4) 0.005(4)
C302 0.040(5) 0.017(5) 0.037(5) 0.003(4) 0.003(4) 0.004(4)
C303 0.028(5) 0.048(7) 0.040(5) 0.003(5) -0.011(4) -0.005(5)
C304 0.054(7) 0.045(7) 0.033(5) -0.001(5) 0.000(5) 0.012(6)
C305 0.040(6) 0.058(8) 0.029(5) 0.001(5) 0.005(4) -0.010(5)
C306 0.040(5) 0.030(5) 0.034(5) 0.003(4) 0.007(4) 0.006(4)
C311 0.013(4) 0.025(5) 0.032(4) 0.000(4) 0.004(3) 0.005(3)
C312 0.028(5) 0.029(5) 0.041(5) 0.006(4) 0.017(4) 0.010(4)
C313 0.034(5) 0.022(5) 0.047(6) -0.001(4) 0.016(4) 0.011(4)
C314 0.024(4) 0.039(6) 0.026(4) -0.003(4) 0.005(3) 0.013(4)
C315 0.030(5) 0.033(6) 0.033(5) 0.005(4) 0.011(4) 0.000(4)
C316 0.029(5) 0.014(4) 0.039(5) -0.002(4) 0.010(4) 0.006(4)
C401 0.023(4) 0.009(4) 0.036(5) 0.001(3) 0.006(3) -0.001(3)
C402 0.030(5) 0.023(5) 0.036(5) -0.001(4) 0.003(4) -0.002(4)
C403 0.029(5) 0.015(5) 0.076(8) 0.003(5) 0.012(5) -0.007(4)
C404 0.039(6) 0.029(6) 0.050(6) -0.003(5) 0.016(5) -0.007(5)
C405 0.042(6) 0.035(6) 0.033(5) 0.005(4) 0.018(4) 0.007(5)
C406 0.033(5) 0.026(5) 0.033(5) -0.003(4) 0.003(4) -0.001(4)
C411 0.027(5) 0.032(5) 0.030(5) -0.004(4) 0.004(4) 0.006(4)
C412 0.023(4) 0.033(5) 0.034(5) -0.003(4) -0.004(4) 0.003(4)
C413 0.044(6) 0.050(7) 0.029(5) -0.001(5) 0.000(4) 0.013(5)
C414 0.050(7) 0.062(8) 0.028(5) -0.016(5) -0.006(5) 0.013(6)
C415 0.064(7) 0.021(5) 0.042(6) -0.011(4) -0.003(5) 0.001(5)
C416 0.053(6) 0.028(6) 0.035(5) 0.001(4) -0.004(5) 0.011(5)
C501 0.016(4) 0.033(5) 0.030(4) 0.009(4) 0.001(3) 0.007(4)
C502 0.043(6) 0.021(5) 0.040(5) 0.004(4) -0.001(4) -0.007(4)
C503 0.066(7) 0.026(5) 0.031(5) -0.001(4) -0.004(5) -0.009(5)
C504 0.065(8) 0.040(7) 0.031(5) 0.010(5) -0.002(5) 0.004(6)
C505 0.048(6) 0.037(6) 0.039(5) 0.010(5) 0.006(5) -0.005(5)
C506 0.026(4) 0.022(5) 0.035(5) -0.001(4) 0.003(4) -0.002(4)
C511 0.028(5) 0.026(5) 0.027(4) -0.002(4) -0.006(4) -0.011(4)
C512 0.033(5) 0.031(5) 0.037(5) -0.011(4) 0.003(4) -0.004(4)
C513 0.027(5) 0.038(6) 0.035(5) 0.002(4) 0.003(4) 0.005(4)
C514 0.034(5) 0.035(6) 0.032(5) 0.004(4) -0.003(4) -0.015(4)
C515 0.037(5) 0.036(6) 0.031(5) -0.007(4) 0.007(4) -0.014(4)
C516 0.025(4) 0.034(5) 0.026(4) -0.009(4) 0.006(3) -0.002(4)
C601 0.021(4) 0.022(5) 0.045(5) 0.002(4) 0.001(4) -0.002(4)
C602 0.047(6) 0.029(6) 0.052(6) -0.015(5) -0.006(5) 0.006(5)
C603 0.041(6) 0.039(7) 0.099(10) -0.040(7) -0.007(7) 0.006(5)
C604 0.032(6) 0.024(6) 0.143(16) -0.028(8) 0.001(8) 0.001(5)
C605 0.029(6) 0.010(5) 0.154(16) 0.006(7) 0.024(8) 0.000(4)
C606 0.025(5) 0.024(5) 0.073(8) 0.007(5) 0.008(5) 0.009(4)
C611 0.029(5) 0.024(5) 0.033(5) 0.012(4) -0.002(4) 0.001(4)
C612 0.037(6) 0.051(7) 0.040(6) 0.019(5) 0.004(4) 0.004(5)
C613 0.036(6) 0.078(10) 0.050(7) 0.024(7) -0.003(5) 0.003(6)
C614 0.043(6) 0.096(11) 0.037(6) 0.031(7) -0.004(5) -0.019(7)
C615 0.038(6) 0.073(9) 0.031(5) 0.012(5) 0.005(4) -0.016(6)
C616 0.033(5) 0.042(6) 0.032(5) 0.007(4) 0.008(4) -0.020(5)
Cl1 0.0238(10) 0.0190(11) 0.0398(12) 0.0013(8) 0.0034(9) -0.0010(8)
Cl2 0.072(3) 0.047(3) 0.068(3) 0.000 0.017(2) 0.000
O2 0.025(3) 0.030(4) 0.056(4) -0.004(3) 0.014(3) -0.001(3)
O3 0.029(3) 0.021(4) 0.057(4) 0.010(3) 0.005(3) 0.012(3)
O4 0.035(4) 0.015(3) 0.060(5) 0.001(3) -0.009(3) -0.004(3)
O1 0.042(4) 0.037(4) 0.035(4) 0.002(3) 0.001(3) 0.002(3)
O5 0.057(7) 0.116(12) 0.132(11) -0.036(9) 0.020(7) -0.010(7)
O6 0.26(2) 0.151(15) 0.046(6) -0.018(8) 0.018(9) -0.122(15)
Cl3 0.040(3) 0.032(3) 0.049(3) 0.000(2) 0.003(2) -0.002(2)
O7 0.044(7) 0.062(9) 0.080(9) -0.013(7) 0.010(7) -0.006(7)
O8 0.110(13) 0.126(13) 0.125(13) 0.009(9) 0.002(9) -0.007(9)
O9 0.031(6) 0.026(6) 0.060(7) 0.018(5) 0.000(5) 0.009(5)
O10 0.085(11) 0.102(11) 0.106(11) -0.026(9) -0.003(8) 0.000(8)
C1CL 0.092(14) 0.091(14) 0.097(14) 0.003(9) -0.004(9) 0.003(9)
Cl4 0.074(9) 0.49(5) 0.45(4) 0.33(4) -0.011(15) 0.040(17)
Cl5 0.160(9) 0.160(10) 0.174(9) 0.022(8) 0.042(8) -0.049(8)

loop_
_atom_type_symbol
_atom_type_description
_atom_type_scat_dispersion_real
_atom_type_scat_dispersion_imag
_atom_type_scat_source
C C 0.0034 0.0017 'International Tables Vol C Tables 4.2.6.8 and 6.1.1.4'
H H 0.0000 0.0000 'International Tables Vol C Tables 4.2.6.8 and 6.1.1.4'
N N 0.0066 0.0034 'International Tables Vol C Tables 4.2.6.8 and 6.1.1.4'
O O 0.0114 0.0062 'International Tables Vol C Tables 4.2.6.8 and 6.1.1.4'
P P 0.1039 0.0959 'International Tables Vol C Tables 4.2.6.8 and 6.1.1.4'
Cl Cl 0.1504 0.1608 'International Tables Vol C Tables 4.2.6.8 and 6.1.1.4'
Cu Cu 0.3237 1.2719 'International Tables Vol C Tables 4.2.6.8 and 6.1.1.4'
Ag Ag -0.8848 1.1179 'International Tables Vol C Tables 4.2.6.8 and 6.1.1.4'

loop_
_geom_angle_atom_site_label_1
_geom_angle_atom_site_label_2
_geom_angle_atom_site_label_3
_geom_angle
_geom_angle_site_symmetry_1
_geom_angle_site_symmetry_3
P1 Ag1 P6 117.97(8) . .
P1 Ag1 C41 120.5(2) . .
P6 Ag1 C41 87.6(2) . .
P1 Ag1 C61 91.7(2) . .
P6 Ag1 C61 125.5(2) . .
C41 Ag1 C61 116.7(3) . .
P1 Ag1 Cu1 76.51(6) . .
P6 Ag1 Cu1 164.14(6) . .
C41 Ag1 Cu1 90.1(2) . .
C61 Ag1 Cu1 43.1(2) . .
P1 Ag1 Cu3 162.03(6) . .
P6 Ag1 Cu3 74.09(6) . .
C41 Ag1 Cu3 43.5(2) . .
C61 Ag1 Cu3 91.0(2) . .
Cu1 Ag1 Cu3 93.57(4) . .
P1 Ag1 Cu4 110.73(6) . .
P6 Ag1 Cu4 122.72(6) . .
C41 Ag1 Cu4 40.43(19) . .
C61 Ag1 Cu4 79.0(2) . .
Cu1 Ag1 Cu4 50.78(3) . .
Cu3 Ag1 Cu4 52.53(3) . .
P3 Ag2 C21 123.9(2) . .
P3 Ag2 P2 119.73(8) . .
C21 Ag2 P2 89.9(2) . .
P3 Ag2 Cu2 77.14(6) . .
C21 Ag2 Cu2 91.3(2) . .
P2 Ag2 Cu2 158.03(7) . .
P3 Ag2 Cu1 164.75(6) . .
C21 Ag2 Cu1 44.8(2) . .
P2 Ag2 Cu1 73.74(6) . .
Cu2 Ag2 Cu1 91.90(4) . .
P3 Ag2 Cu4 114.01(6) . .
C21 Ag2 Cu4 40.2(2) . .
P2 Ag2 Cu4 121.98(6) . .
Cu2 Ag2 Cu4 52.29(3) . .
Cu1 Ag2 Cu4 50.87(3) . .
C31 Ag3 P5 122.6(2) . .
C31 Ag3 P4 90.1(2) . .
P5 Ag3 P4 118.35(8) . .
C31 Ag3 Cu3 91.7(2) . .
P5 Ag3 Cu3 77.09(6) . .
P4 Ag3 Cu3 159.83(6) . .
C31 Ag3 Cu2 44.5(2) . .
P5 Ag3 Cu2 164.29(6) . .
P4 Ag3 Cu2 74.36(6) . .
Cu3 Ag3 Cu2 93.03(4) . .
C31 Ag3 C71 117.1(3) . .
P5 Ag3 C71 91.5(2) . .
P4 Ag3 C71 120.2(2) . .
Cu3 Ag3 C71 42.5(2) . .
Cu2 Ag3 C71 89.2(2) . .
C31 Ag3 Cu4 40.3(2) . .
P5 Ag3 Cu4 112.94(6) . .
P4 Ag3 Cu4 123.27(6) . .
Cu3 Ag3 Cu4 52.42(3) . .
Cu2 Ag3 Cu4 51.81(3) . .
C71 Ag3 Cu4 79.6(2) . .
C61 Cu1 C21 162.4(4) . .
C61 Cu1 N1 104.6(4) . .
C21 Cu1 N1 92.9(3) . .
C61 Cu1 Cu4 110.9(3) . .
C21 Cu1 Cu4 51.8(3) . .
N1 Cu1 Cu4 141.57(19) . .
C61 Cu1 Ag1 67.0(3) . .
C21 Cu1 Ag1 106.8(3) . .
N1 Cu1 Ag1 106.4(2) . .
Cu4 Cu1 Ag1 75.40(4) . .
C61 Cu1 Cu5 52.5(3) . .
C21 Cu1 Cu5 110.5(3) . .
N1 Cu1 Cu5 154.91(19) . .
Cu4 Cu1 Cu5 63.52(4) . .
Ag1 Cu1 Cu5 75.94(4) . .
C61 Cu1 Ag2 112.4(3) . .
C21 Cu1 Ag2 63.2(3) . .
N1 Cu1 Ag2 105.4(2) . .
Cu4 Cu1 Ag2 74.54(4) . .
Ag1 Cu1 Ag2 147.08(5) . .
Cu5 Cu1 Ag2 78.89(4) . .
C51 Cu2 C31 161.6(4) . .
C51 Cu2 N2 104.8(4) . .
C31 Cu2 N2 93.5(3) . .
C51 Cu2 Cu4 110.7(3) . .
C31 Cu2 Cu4 51.4(3) . .
N2 Cu2 Cu4 141.75(18) . .
C51 Cu2 Cu5 52.9(3) . .
C31 Cu2 Cu5 109.2(3) . .
N2 Cu2 Cu5 154.98(18) . .
Cu4 Cu2 Cu5 63.24(4) . .
C51 Cu2 Ag2 71.4(3) . .
C31 Cu2 Ag2 103.3(3) . .
N2 Cu2 Ag2 105.73(19) . .
Cu4 Cu2 Ag2 73.72(4) . .
Cu5 Cu2 Ag2 79.70(4) . .
C51 Cu2 Ag3 111.6(3) . .
C31 Cu2 Ag3 62.8(3) . .
N2 Cu2 Ag3 105.47(19) . .
Cu4 Cu2 Ag3 74.27(4) . .
Cu5 Cu2 Ag3 77.26(4) . .
Ag2 Cu2 Ag3 146.47(5) . .
C71 Cu3 C41 162.5(4) . .
C71 Cu3 N3 106.7(4) . .
C41 Cu3 N3 90.7(3) . .
C71 Cu3 Cu5 53.3(3) . .
C41 Cu3 Cu5 110.0(3) . .
N3 Cu3 Cu5 157.41(19) . .
C71 Cu3 Cu4 111.4(3) . .
C41 Cu3 Cu4 51.2(3) . .
N3 Cu3 Cu4 139.43(19) . .
Cu5 Cu3 Cu4 63.10(4) . .
C71 Cu3 Ag3 70.0(3) . .
C41 Cu3 Ag3 103.0(3) . .
N3 Cu3 Ag3 106.9(2) . .
Cu5 Cu3 Ag3 77.94(4) . .
Cu4 Cu3 Ag3 74.47(4) . .
C71 Cu3 Ag1 110.5(3) . .
C41 Cu3 Ag1 65.7(3) . .
N3 Cu3 Ag1 105.4(2) . .
Cu5 Cu3 Ag1 76.57(4) . .
Cu4 Cu3 Ag1 73.97(4) . .
Ag3 Cu3 Ag1 145.92(5) . .
C21 Cu4 C31 114.4(3) . .
C21 Cu4 C41 117.2(4) . .
C31 Cu4 C41 113.1(3) . .
C21 Cu4 Cu1 49.7(2) . .
C31 Cu4 Cu1 140.0(2) . .
C41 Cu4 Cu1 106.0(2) . .
C21 Cu4 Cu2 105.0(2) . .
C31 Cu4 Cu2 48.1(2) . .
C41 Cu4 Cu2 137.4(3) . .
Cu1 Cu4 Cu2 96.30(5) . .
C21 Cu4 Cu3 141.9(2) . .
C31 Cu4 Cu3 103.2(2) . .
C41 Cu4 Cu3 47.0(3) . .
Cu1 Cu4 Cu3 96.91(5) . .
Cu2 Cu4 Cu3 95.31(5) . .
C21 Cu4 Cu5 105.7(2) . .
C31 Cu4 Cu5 102.2(2) . .
C41 Cu4 Cu5 101.8(3) . .
Cu1 Cu4 Cu5 60.44(4) . .
Cu2 Cu4 Cu5 58.84(4) . .
Cu3 Cu4 Cu5 58.43(4) . .
C21 Cu4 Ag2 52.5(2) . .
C31 Cu4 Ag2 86.1(2) . .
C41 Cu4 Ag2 160.6(2) . .
Cu1 Cu4 Ag2 54.59(4) . .
Cu2 Cu4 Ag2 54.00(3) . .
Cu3 Cu4 Ag2 128.14(5) . .
Cu5 Cu4 Ag2 69.72(4) . .
C21 Cu4 Ag1 88.7(2) . .
C31 Cu4 Ag1 156.7(2) . .
C41 Cu4 Ag1 53.7(2) . .
Cu1 Cu4 Ag1 53.81(3) . .
Cu2 Cu4 Ag1 125.44(5) . .
Cu3 Cu4 Ag1 53.49(3) . .
Cu5 Cu4 Ag1 66.60(3) . .
Ag2 Cu4 Ag1 107.30(4) . .
C21 Cu4 Ag3 158.7(2) . .
C31 Cu4 Ag3 51.4(2) . .
C41 Cu4 Ag3 84.1(3) . .
Cu1 Cu4 Ag3 127.86(5) . .
Cu2 Cu4 Ag3 53.92(3) . .
Cu3 Cu4 Ag3 53.11(3) . .
Cu5 Cu4 Ag3 67.42(4) . .
Ag2 Cu4 Ag3 107.31(4) . .
Ag1 Cu4 Ag3 105.61(4) . .
C51 Cu5 C71 117.4(4) . .
C51 Cu5 C61 116.2(4) . .
C71 Cu5 C61 118.4(4) . .
C51 Cu5 Cu3 137.7(3) . .
C71 Cu5 Cu3 46.6(3) . .
C61 Cu5 Cu3 103.4(3) . .
C51 Cu5 Cu2 46.5(3) . .
C71 Cu5 Cu2 104.1(3) . .
C61 Cu5 Cu2 134.9(3) . .
Cu3 Cu5 Cu2 94.72(4) . .
C51 Cu5 Cu1 102.7(2) . .
C71 Cu5 Cu1 137.4(3) . .
C61 Cu5 Cu1 45.7(3) . .
Cu3 Cu5 Cu1 93.97(4) . .
Cu2 Cu5 Cu1 92.75(5) . .
C51 Cu5 Cu4 100.0(3) . .
C71 Cu5 Cu4 101.0(3) . .
C61 Cu5 Cu4 97.7(3) . .
Cu3 Cu5 Cu4 58.47(4) . .
Cu2 Cu5 Cu4 57.92(4) . .
Cu1 Cu5 Cu4 56.04(4) . .
C101 P1 C111 107.1(4) . .
C101 P1 C1 102.4(4) . .
C111 P1 C1 103.4(4) . .
C101 P1 Ag1 111.8(3) . .
C111 P1 Ag1 110.5(3) . .
C1 P1 Ag1 120.6(3) . .
C211 P2 C201 104.5(5) . .
C211 P2 C5 105.8(4) . .
C201 P2 C5 103.6(4) . .
C211 P2 Ag2 119.7(3) . .
C201 P2 Ag2 105.1(3) . .
C5 P2 Ag2 116.4(3) . .
C311 P3 C301 105.4(4) . .
C311 P3 C6 103.2(4) . .
C301 P3 C6 101.0(4) . .
C311 P3 Ag2 109.5(3) . .
C301 P3 Ag2 116.4(3) . .
C6 P3 Ag2 119.7(3) . .
C401 P4 C411 106.2(4) . .
C401 P4 C10 101.5(4) . .
C411 P4 C10 104.8(4) . .
C401 P4 Ag3 104.2(3) . .
C411 P4 Ag3 121.0(3) . .
C10 P4 Ag3 116.9(3) . .
C501 P5 C511 104.3(4) . .
C501 P5 C11 100.7(4) . .
C511 P5 C11 104.3(4) . .
C501 P5 Ag3 115.6(3) . .
C511 P5 Ag3 110.3(3) . .
C11 P5 Ag3 119.8(3) . .
C611 P6 C601 105.3(5) . .
C611 P6 C15 105.1(4) . .
C601 P6 C15 104.0(4) . .
C611 P6 Ag1 120.9(3) . .
C601 P6 Ag1 103.4(3) . .
C15 P6 Ag1 116.3(3) . .
C1 N1 C5 120.7(8) . .
C1 N1 Cu1 119.3(6) . .
C5 N1 Cu1 118.1(6) . .
C6 N2 C10 118.9(7) . .
C6 N2 Cu2 120.6(5) . .
C10 N2 Cu2 118.7(6) . .
C15 N3 C11 117.5(7) . .
C15 N3 Cu3 119.8(5) . .
C11 N3 Cu3 119.8(6) . .
N1 C1 C2 120.0(8) . .
N1 C1 P1 114.8(6) . .
C2 C1 P1 125.1(7) . .
C3 C2 C1 119.4(8) . .
C3 C2 H2 120.3 . .
C1 C2 H2 120.3 . .
C2 C3 C4 120.9(8) . .
C2 C3 H3 119.6 . .
C4 C3 H3 119.6 . .
C3 C4 C5 118.4(8) . .
C3 C4 H4 120.8 . .
C5 C4 H4 120.8 . .
N1 C5 C4 120.3(8) . .
N1 C5 P2 114.3(6) . .
C4 C5 P2 125.3(7) . .
N2 C6 C7 122.1(8) . .
N2 C6 P3 115.2(6) . .
C7 C6 P3 122.7(7) . .
C6 C7 C8 119.5(8) . .
C6 C7 H7 120.2 . .
C8 C7 H7 120.2 . .
C9 C8 C7 117.8(8) . .
C9 C8 H8 121.1 . .
C7 C8 H8 121.1 . .
C10 C9 C8 120.6(9) . .
C10 C9 H9 119.7 . .
C8 C9 H9 119.7 . .
N2 C10 C9 121.1(8) . .
N2 C10 P4 113.6(6) . .
C9 C10 P4 125.2(7) . .
N3 C11 C12 122.2(8) . .
N3 C11 P5 114.2(6) . .
C12 C11 P5 123.5(7) . .
C13 C12 C11 117.9(8) . .
C13 C12 H12 121.0 . .
C11 C12 H12 121.0 . .
C14 C13 C12 119.9(8) . .
C14 C13 H13 120.0 . .
C12 C13 H13 120.0 . .
C13 C14 C15 119.8(8) . .
C13 C14 H14 120.1 . .
C15 C14 H14 120.1 . .
N3 C15 C14 122.7(7) . .
N3 C15 P6 111.6(6) . .
C14 C15 P6 125.7(7) . .
C22 C21 Cu1 150.3(8) . .
C22 C21 Cu4 129.2(7) . .
Cu1 C21 Cu4 78.5(3) . .
C22 C21 Ag2 114.5(7) . .
Cu1 C21 Ag2 72.0(3) . .
Cu4 C21 Ag2 87.4(3) . .
C21 C22 C23 176.9(10) . .
C24 C23 C28 119.2(10) . .
C24 C23 C22 123.1(10) . .
C28 C23 C22 117.7(10) . .
C23 C24 C25 120.8(11) . .
C23 C24 H24 119.6 . .
C25 C24 H24 119.6 . .
C24 C25 C26 119.0(11) . .
C24 C25 H25 120.5 . .
C26 C25 H25 120.5 . .
C27 C26 C25 119.5(10) . .
C27 C26 C29 122.5(13) . .
C25 C26 C29 118.0(13) . .
C26 C27 C28 123.6(12) . .
C26 C27 H27 118.2 . .
C28 C27 H27 118.2 . .
C27 C28 C23 117.9(11) . .
C27 C28 H28 121.0 . .
C23 C28 H28 121.0 . .
C26 C29 H29A 109.5 . .
C26 C29 H29B 109.5 . .
H29A C29 H29B 109.5 . .
C26 C29 H29C 109.5 . .
H29A C29 H29C 109.5 . .
H29B C29 H29C 109.5 . .
C32 C31 Cu2 154.3(8) . .
C32 C31 Cu4 118.7(7) . .
Cu2 C31 Cu4 80.5(3) . .
C32 C31 Ag3 121.6(7) . .
Cu2 C31 Ag3 72.7(3) . .
Cu4 C31 Ag3 88.3(3) . .
C31 C32 C33 174.0(9) . .
C34 C33 C38 118.5(8) . .
C34 C33 C32 119.6(9) . .
C38 C33 C32 121.9(9) . .
C35 C34 C33 120.6(10) . .
C35 C34 H34 119.7 . .
C33 C34 H34 119.7 . .
C34 C35 C36 122.2(11) . .
C34 C35 H35 118.9 . .
C36 C35 H35 118.9 . .
C35 C36 C37 117.8(9) . .
C35 C36 C39 122.9(12) . .
C37 C36 C39 119.3(12) . .
C36 C37 C38 121.1(10) . .
C36 C37 H37 119.4 . .
C38 C37 H37 119.4 . .
C33 C38 C37 119.7(10) . .
C33 C38 H38 120.2 . .
C37 C38 H38 120.2 . .
C36 C39 H39A 109.5 . .
C36 C39 H39B 109.5 . .
H39A C39 H39B 109.5 . .
C36 C39 H39C 109.5 . .
H39A C39 H39C 109.5 . .
H39B C39 H39C 109.5 . .
C42 C41 Cu3 153.0(8) . .
C42 C41 Cu4 116.0(7) . .
Cu3 C41 Cu4 81.8(3) . .
C42 C41 Ag1 127.7(7) . .
Cu3 C41 Ag1 70.7(3) . .
Cu4 C41 Ag1 85.9(3) . .
C41 C42 C43 173.7(10) . .
C44 C43 C48 118.7(10) . .
C44 C43 C42 119.6(10) . .
C48 C43 C42 121.6(9) . .
C43 C44 C45 119.1(13) . .
C43 C44 H44 120.5 . .
C45 C44 H44 120.5 . .
C46 C45 C44 123.1(13) . .
C46 C45 H45 118.4 . .
C44 C45 H45 118.4 . .
C45 C46 C47 117.5(11) . .
C45 C46 C49 123.0(13) . .
C47 C46 C49 119.4(13) . .
C46 C47 C48 120.8(14) . .
C46 C47 H47 119.6 . .
C48 C47 H47 119.6 . .
C43 C48 C47 120.5(13) . .
C43 C48 H48 119.7 . .
C47 C48 H48 119.7 . .
C46 C49 H49A 109.5 . .
C46 C49 H49B 109.5 . .
H49A C49 H49B 109.5 . .
C46 C49 H49C 109.5 . .
H49A C49 H49C 109.5 . .
H49B C49 H49C 109.5 . .
C52 C51 Cu2 159.8(9) . .
C52 C51 Cu5 113.6(8) . .
Cu2 C51 Cu5 80.6(4) . .
C52 C51 H51 96.3 . .
Cu2 C51 H51 96.3 . .
Cu5 C51 H51 96.3 . .
C51 C52 C53 177.4(10) . .
C54 C53 C58 118.7(8) . .
C54 C53 C52 121.9(8) . .
C58 C53 C52 119.3(8) . .
C55 C54 C53 120.1(8) . .
C55 C54 H54 119.9 . .
C53 C54 H54 119.9 . .
C54 C55 C56 122.0(9) . .
C54 C55 H55 119.0 . .
C56 C55 H55 119.0 . .
C57 C56 C55 117.3(8) . .
C57 C56 C59 121.2(9) . .
C55 C56 C59 121.5(9) . .
C56 C57 C58 122.9(9) . .
C56 C57 H57 118.6 . .
C58 C57 H57 118.6 . .
C57 C58 C53 118.9(9) . .
C57 C58 H58 120.5 . .
C53 C58 H58 120.5 . .
C56 C59 H59A 109.5 . .
C56 C59 H59B 109.5 . .
H59A C59 H59B 109.5 . .
C56 C59 H59C 109.5 . .
H59A C59 H59C 109.5 . .
H59B C59 H59C 109.5 . .
C62 C61 Cu1 162.0(8) . .
C62 C61 Cu5 113.3(7) . .
Cu1 C61 Cu5 81.8(4) . .
C62 C61 Ag1 118.7(7) . .
Cu1 C61 Ag1 69.9(3) . .
Cu5 C61 Ag1 86.8(3) . .
C61 C62 C63 178.5(9) . .
C64 C63 C68 118.9(8) . .
C64 C63 C62 121.6(8) . .
C68 C63 C62 119.5(8) . .
C65 C64 C63 119.5(8) . .
C65 C64 H64 120.3 . .
C63 C64 H64 120.3 . .
C64 C65 C66 122.4(9) . .
C64 C65 H65 118.8 . .
C66 C65 H65 118.8 . .
C67 C66 C65 117.3(9) . .
C67 C66 C69 122.6(10) . .
C65 C66 C69 120.1(10) . .
C66 C67 C68 122.3(9) . .
C66 C67 H67 118.9 . .
C68 C67 H67 118.9 . .
C67 C68 C63 119.6(9) . .
C67 C68 H68 120.2 . .
C63 C68 H68 120.2 . .
C66 C69 H69A 109.5 . .
C66 C69 H69B 109.5 . .
H69A C69 H69B 109.5 . .
C66 C69 H69C 109.5 . .
H69A C69 H69C 109.5 . .
H69B C69 H69C 109.5 . .
C72 C71 Cu3 156.8(9) . .
C72 C71 Cu5 117.4(8) . .
Cu3 C71 Cu5 80.1(4) . .
C72 C71 Ag3 125.6(8) . .
Cu3 C71 Ag3 67.5(3) . .
Cu5 C71 Ag3 85.9(3) . .
C71 C72 C73 179.1(11) . .
C74 C73 C78 119.0(8) . .
C74 C73 C72 121.8(9) . .
C78 C73 C72 119.2(9) . .
C73 C74 C75 119.8(9) . .
C73 C74 H74 120.1 . .
C75 C74 H74 120.1 . .
C76 C75 C74 122.0(10) . .
C76 C75 H75 119.0 . .
C74 C75 H75 119.0 . .
C75 C76 C77 118.6(9) . .
C75 C76 C79 121.8(9) . .
C77 C76 C79 119.4(9) . .
C78 C77 C76 121.0(9) . .
C78 C77 H77 119.5 . .
C76 C77 H77 119.5 . .
C77 C78 C73 119.5(9) . .
C77 C78 H78 120.3 . .
C73 C78 H78 120.3 . .
C76 C79 H79A 109.5 . .
C76 C79 H79B 109.5 . .
H79A C79 H79B 109.5 . .
C76 C79 H79C 109.5 . .
H79A C79 H79C 109.5 . .
H79B C79 H79C 109.5 . .
C102 C101 C106 118.1(8) . .
C102 C101 P1 125.0(7) . .
C106 C101 P1 116.9(7) . .
C101 C102 C103 121.3(9) . .
C101 C102 H102 119.4 . .
C103 C102 H102 119.4 . .
C104 C103 C102 120.2(9) . .
C104 C103 H103 119.9 . .
C102 C103 H103 119.9 . .
C103 C104 C105 119.9(9) . .
C103 C104 H104 120.1 . .
C105 C104 H104 120.1 . .
C106 C105 C104 119.5(9) . .
C106 C105 H105 120.3 . .
C104 C105 H105 120.3 . .
C105 C106 C101 121.0(9) . .
C105 C106 H106 119.5 . .
C101 C106 H106 119.5 . .
C116 C111 C112 118.3(8) . .
C116 C111 P1 117.6(7) . .
C112 C111 P1 124.0(7) . .
C113 C112 C111 118.5(9) . .
C113 C112 H112 120.8 . .
C111 C112 H112 120.8 . .
C114 C113 C112 121.6(9) . .
C114 C113 H113 119.2 . .
C112 C113 H113 119.2 . .
C113 C114 C115 120.1(9) . .
C113 C114 H114 119.9 . .
C115 C114 H114 119.9 . .
C116 C115 C114 118.1(9) . .
C116 C115 H115 121.0 . .
C114 C115 H115 121.0 . .
C115 C116 C111 123.3(9) . .
C115 C116 H116 118.3 . .
C111 C116 H116 118.3 . .
C202 C201 C206 121.8(10) . .
C202 C201 P2 119.5(8) . .
C206 C201 P2 118.2(8) . .
C201 C202 C203 119.8(11) . .
C201 C202 H202 120.1 . .
C203 C202 H202 120.1 . .
C202 C203 C204 115.2(13) . .
C202 C203 H203 122.4 . .
C204 C203 H203 122.4 . .
C205 C204 C203 123.3(13) . .
C205 C204 H204 118.3 . .
C203 C204 H204 118.3 . .
C204 C205 C206 122.6(13) . .
C204 C205 H205 118.7 . .
C206 C205 H205 118.7 . .
C205 C206 C201 117.1(12) . .
C205 C206 H206 121.4 . .
C201 C206 H206 121.4 . .
C216 C211 C212 120.2(9) . .
C216 C211 P2 118.3(7) . .
C212 C211 P2 121.4(8) . .
C213 C212 C211 118.6(10) . .
C213 C212 H212 120.7 . .
C211 C212 H212 120.7 . .
C212 C213 C214 122.0(11) . .
C212 C213 H213 119.0 . .
C214 C213 H213 119.0 . .
C215 C214 C213 119.2(10) . .
C215 C214 H214 120.4 . .
C213 C214 H214 120.4 . .
C214 C215 C216 122.2(12) . .
C214 C215 H215 118.9 . .
C216 C215 H215 118.9 . .
C211 C216 C215 117.5(11) . .
C211 C216 H216 121.3 . .
C215 C216 H216 121.3 . .
C306 C301 C302 120.1(9) . .
C306 C301 P3 120.0(8) . .
C302 C301 P3 119.8(7) . .
C301 C302 C303 118.4(9) . .
C301 C302 H302 120.8 . .
C303 C302 H302 120.8 . .
C304 C303 C302 122.7(10) . .
C304 C303 H303 118.6 . .
C302 C303 H303 118.6 . .
C303 C304 C305 117.3(9) . .
C303 C304 H304 121.4 . .
C305 C304 H304 121.4 . .
C306 C305 C304 119.0(10) . .
C306 C305 H305 120.5 . .
C304 C305 H305 120.5 . .
C305 C306 C301 122.4(10) . .
C305 C306 H306 118.8 . .
C301 C306 H306 118.8 . .
C312 C311 C316 118.3(8) . .
C312 C311 P3 123.3(7) . .
C316 C311 P3 118.5(7) . .
C313 C312 C311 121.0(9) . .
C313 C312 H312 119.5 . .
C311 C312 H312 119.5 . .
C312 C313 C314 119.4(9) . .
C312 C313 H313 120.3 . .
C314 C313 H313 120.3 . .
C315 C314 C313 121.0(8) . .
C315 C314 H314 119.5 . .
C313 C314 H314 119.5 . .
C314 C315 C316 119.2(9) . .
C314 C315 H315 120.4 . .
C316 C315 H315 120.4 . .
C311 C316 C315 120.9(8) . .
C311 C316 H316 119.5 . .
C315 C316 H316 119.5 . .
C402 C401 C406 120.0(8) . .
C402 C401 P4 122.6(7) . .
C406 C401 P4 117.0(7) . .
C401 C402 C403 119.6(9) . .
C401 C402 H402 120.2 . .
C403 C402 H402 120.2 . .
C404 C403 C402 120.2(10) . .
C404 C403 H403 119.9 . .
C402 C403 H403 119.9 . .
C403 C404 C405 120.8(9) . .
C403 C404 H404 119.6 . .
C405 C404 H404 119.6 . .
C404 C405 C406 120.0(9) . .
C404 C405 H405 120.0 . .
C406 C405 H405 120.0 . .
C405 C406 C401 119.3(9) . .
C405 C406 H406 120.3 . .
C401 C406 H406 120.3 . .
C412 C411 C416 121.1(9) . .
C412 C411 P4 116.9(8) . .
C416 C411 P4 122.0(8) . .
C411 C412 C413 119.7(10) . .
C411 C412 H412 120.2 . .
C413 C412 H412 120.2 . .
C414 C413 C412 119.8(10) . .
C414 C413 H413 120.1 . .
C412 C413 H413 120.1 . .
C415 C414 C413 120.1(10) . .
C415 C414 H414 119.9 . .
C413 C414 H414 119.9 . .
C414 C415 C416 121.7(10) . .
C414 C415 H415 119.2 . .
C416 C415 H415 119.2 . .
C411 C416 C415 117.7(10) . .
C411 C416 H416 121.1 . .
C415 C416 H416 121.1 . .
C502 C501 C506 118.9(8) . .
C502 C501 P5 119.5(7) . .
C506 C501 P5 121.4(7) . .
C503 C502 C501 121.4(10) . .
C503 C502 H502 119.3 . .
C501 C502 H502 119.3 . .
C504 C503 C502 119.0(10) . .
C504 C503 H503 120.5 . .
C502 C503 H503 120.5 . .
C503 C504 C505 121.3(10) . .
C503 C504 H504 119.3 . .
C505 C504 H504 119.3 . .
C504 C505 C506 119.4(11) . .
C504 C505 H505 120.3 . .
C506 C505 H505 120.3 . .
C501 C506 C505 119.7(9) . .
C501 C506 H506 120.1 . .
C505 C506 H506 120.1 . .
C512 C511 C516 119.2(8) . .
C512 C511 P5 123.3(7) . .
C516 C511 P5 117.5(7) . .
C511 C512 C513 121.3(9) . .
C511 C512 H512 119.4 . .
C513 C512 H512 119.4 . .
C514 C513 C512 119.3(9) . .
C514 C513 H513 120.3 . .
C512 C513 H513 120.3 . .
C513 C514 C515 119.5(9) . .
C513 C514 H514 120.2 . .
C515 C514 H514 120.2 . .
C516 C515 C514 119.9(9) . .
C516 C515 H515 120.1 . .
C514 C515 H515 120.1 . .
C511 C516 C515 120.6(9) . .
C511 C516 H516 119.7 . .
C515 C516 H516 119.7 . .
C602 C601 C606 120.1(10) . .
C602 C601 P6 117.5(8) . .
C606 C601 P6 122.1(8) . .
C603 C602 C601 118.8(12) . .
C603 C602 H602 120.6 . .
C601 C602 H602 120.6 . .
C602 C603 C604 121.2(14) . .
C602 C603 H603 119.4 . .
C604 C603 H603 119.4 . .
C605 C604 C603 118.7(12) . .
C605 C604 H604 120.6 . .
C603 C604 H604 120.6 . .
C606 C605 C604 121.1(12) . .
C606 C605 H605 119.4 . .
C604 C605 H605 119.4 . .
C605 C606 C601 119.9(13) . .
C605 C606 H606 120.0 . .
C601 C606 H606 120.0 . .
C612 C611 C616 119.8(9) . .
C612 C611 P6 122.4(8) . .
C616 C611 P6 117.8(7) . .
C611 C612 C613 120.6(11) . .
C611 C612 H612 119.7 . .
C613 C612 H612 119.7 . .
C614 C613 C612 119.1(11) . .
C614 C613 H613 120.4 . .
C612 C613 H613 120.4 . .
C615 C614 C613 120.3(10) . .
C615 C614 H614 119.9 . .
C613 C614 H614 119.9 . .
C614 C615 C616 121.5(11) . .
C614 C615 H615 119.2 . .
C616 C615 H615 119.2 . .
C615 C616 C611 118.4(10) . .
C615 C616 H616 120.8 . .
C611 C616 H616 120.8 . .
O1 Cl1 O4 110.0(4) . .
O1 Cl1 O3 110.2(4) . .
O4 Cl1 O3 109.1(4) . .
O1 Cl1 O2 108.4(5) . .
O4 Cl1 O2 110.1(4) . .
O3 Cl1 O2 109.0(4) . .
O6 Cl2 O6 111.8(16) 2_556 .
O6 Cl2 O5 108.3(11) 2_556 .
O6 Cl2 O5 109.7(8) . .
O6 Cl2 O5 109.7(8) 2_556 2_556
O6 Cl2 O5 108.3(11) . 2_556
O5 Cl2 O5 108.9(12) . 2_556
O10 Cl3 O7 101.1(16) . .
O10 Cl3 O8 112(2) . .
O7 Cl3 O8 111.6(16) . .
O10 Cl3 O9 108.7(14) . .
O7 Cl3 O9 115.9(11) . .
O8 Cl3 O9 107.5(15) . .
Cl3 O8 O8 101(3) . 5_677
C1CL C1CL Cl4 68(2) 2_556 2_556
C1CL C1CL Cl5 94(2) 2_556 .
Cl4 C1CL Cl5 31.3(9) 2_556 .
C1CL C1CL Cl4 57(2) 2_556 .
Cl4 C1CL Cl4 100(2) 2_556 .
Cl5 C1CL Cl4 100.9(14) . .
C1CL C1CL H1CA 115.0 2_556 .
Cl4 C1CL H1CA 120.4 2_556 .
Cl5 C1CL H1CA 125.6 . .
Cl4 C1CL H1CA 133.5 . .
C1CL C1CL H1CB 95.2 2_556 .
Cl4 C1CL H1CB 129.9 2_556 .
Cl5 C1CL H1CB 112.3 . .
Cl4 C1CL H1CB 40.1 . .
H1CA C1CL H1CB 109.6 . .
Cl5 Cl4 C1CL 84(2) 2_556 2_556
Cl5 Cl4 C1CL 126(3) 2_556 .
C1CL Cl4 C1CL 55(3) 2_556 .
Cl5 Cl4 H1CB 151.1 2_556 .
C1CL Cl4 H1CB 84.5 2_556 .
C1CL Cl4 H1CB 31.2 . .
Cl4 Cl5 C1CL 64(2) 2_556 .

loop_
_geom_bond_atom_site_label_1
_geom_bond_atom_site_label_2
_geom_bond_distance
_geom_bond_site_symmetry_2
Ag1 P1 2.499(2) .
Ag1 P6 2.509(2) .
Ag1 C41 2.562(9) .
Ag1 C61 2.594(9) .
Ag1 Cu1 2.6453(12) .
Ag1 Cu3 2.6525(12) .
Ag1 Cu4 3.1717(13) .
Ag2 P3 2.485(2) .
Ag2 C21 2.505(9) .
Ag2 P2 2.524(2) .
Ag2 Cu2 2.6591(13) .
Ag2 Cu1 2.6682(13) .
Ag2 Cu4 3.1552(14) .
Ag3 C31 2.490(9) .
Ag3 P5 2.501(2) .
Ag3 P4 2.508(2) .
Ag3 Cu3 2.6432(13) .
Ag3 Cu2 2.6738(13) .
Ag3 C71 2.689(10) .
Ag3 Cu4 3.1844(13) .
Cu1 C61 1.924(9) .
Cu1 C21 1.976(9) .
Cu1 N1 2.088(7) .
Cu1 Cu4 2.5393(15) .
Cu1 Cu5 2.6628(15) .
Cu2 C51 1.931(10) .
Cu2 C31 1.963(9) .
Cu2 N2 2.071(7) .
Cu2 Cu4 2.6003(15) .
Cu2 Cu5 2.6262(14) .
Cu3 C71 1.931(10) .
Cu3 C41 1.935(9) .
Cu3 N3 2.066(7) .
Cu3 Cu5 2.6178(15) .
Cu3 Cu4 2.6191(16) .
Cu4 C21 2.037(10) .
Cu4 C31 2.061(9) .
Cu4 C41 2.062(9) .
Cu4 Cu5 2.7403(15) .
Cu5 C51 2.124(11) .
Cu5 C71 2.132(11) .
Cu5 C61 2.135(11) .
P1 C101 1.812(9) .
P1 C111 1.833(9) .
P1 C1 1.849(9) .
P2 C211 1.816(10) .
P2 C201 1.819(10) .
P2 C5 1.824(9) .
P3 C311 1.810(8) .
P3 C301 1.824(9) .
P3 C6 1.859(9) .
P4 C401 1.815(9) .
P4 C411 1.830(9) .
P4 C10 1.839(10) .
P5 C501 1.817(9) .
P5 C511 1.825(9) .
P5 C11 1.862(8) .
P6 C611 1.818(9) .
P6 C601 1.825(10) .
P6 C15 1.846(8) .
N1 C1 1.347(11) .
N1 C5 1.348(11) .
N2 C6 1.332(11) .
N2 C10 1.375(12) .
N3 C15 1.354(11) .
N3 C11 1.373(11) .
C1 C2 1.401(12) .
C2 C3 1.360(12) .
C2 H2 0.9500 .
C3 C4 1.369(12) .
C3 H3 0.9500 .
C4 C5 1.411(12) .
C4 H4 0.9500 .
C6 C7 1.395(12) .
C7 C8 1.398(13) .
C7 H7 0.9500 .
C8 C9 1.384(13) .
C8 H8 0.9500 .
C9 C10 1.377(13) .
C9 H9 0.9500 .
C11 C12 1.406(12) .
C12 C13 1.399(13) .
C12 H12 0.9500 .
C13 C14 1.362(13) .
C13 H13 0.9500 .
C14 C15 1.386(12) .
C14 H14 0.9500 .
C21 C22 1.223(13) .
C22 C23 1.451(13) .
C23 C24 1.392(16) .
C23 C28 1.437(15) .
C24 C25 1.403(16) .
C24 H24 0.9500 .
C25 C26 1.423(18) .
C25 H25 0.9500 .
C26 C27 1.345(18) .
C26 C29 1.531(15) .
C27 C28 1.384(16) .
C27 H27 0.9500 .
C28 H28 0.9500 .
C29 H29A 0.9800 .
C29 H29B 0.9800 .
C29 H29C 0.9800 .
C31 C32 1.208(12) .
C32 C33 1.431(12) .
C33 C34 1.393(13) .
C33 C38 1.400(14) .
C34 C35 1.373(14) .
C34 H34 0.9500 .
C35 C36 1.379(18) .
C35 H35 0.9500 .
C36 C37 1.392(17) .
C36 C39 1.500(14) .
C37 C38 1.403(14) .
C37 H37 0.9500 .
C38 H38 0.9500 .
C39 H39A 0.9800 .
C39 H39B 0.9800 .
C39 H39C 0.9800 .
C41 C42 1.222(12) .
C42 C43 1.455(12) .
C43 C44 1.364(16) .
C43 C48 1.382(17) .
C44 C45 1.404(18) .
C44 H44 0.9500 .
C45 C46 1.34(2) .
C45 H45 0.9500 .
C46 C47 1.37(2) .
C46 C49 1.507(15) .
C47 C48 1.396(17) .
C47 H47 0.9500 .
C48 H48 0.9500 .
C49 H49A 0.9800 .
C49 H49B 0.9800 .
C49 H49C 0.9800 .
C51 C52 1.210(13) .
C51 H51 1.0000 .
C52 C53 1.436(12) .
C53 C54 1.404(12) .
C53 C58 1.418(14) .
C54 C55 1.384(13) .
C54 H54 0.9500 .
C55 C56 1.397(14) .
C55 H55 0.9500 .
C56 C57 1.383(14) .
C56 C59 1.486(12) .
C57 C58 1.391(13) .
C57 H57 0.9500 .
C58 H58 0.9500 .
C59 H59A 0.9800 .
C59 H59B 0.9800 .
C59 H59C 0.9800 .
C61 C62 1.243(13) .
C62 C63 1.429(12) .
C63 C64 1.398(12) .
C63 C68 1.409(12) .
C64 C65 1.376(12) .
C64 H64 0.9500 .
C65 C66 1.407(14) .
C65 H65 0.9500 .
C66 C67 1.367(15) .
C66 C69 1.518(13) .
C67 C68 1.392(13) .
C67 H67 0.9500 .
C68 H68 0.9500 .
C69 H69A 0.9800 .
C69 H69B 0.9800 .
C69 H69C 0.9800 .
C71 C72 1.214(14) .
C72 C73 1.436(13) .
C73 C74 1.394(13) .
C73 C78 1.434(13) .
C74 C75 1.395(13) .
C74 H74 0.9500 .
C75 C76 1.375(14) .
C75 H75 0.9500 .
C76 C77 1.410(14) .
C76 C79 1.503(13) .
C77 C78 1.386(13) .
C77 H77 0.9500 .
C78 H78 0.9500 .
C79 H79A 0.9800 .
C79 H79B 0.9800 .
C79 H79C 0.9800 .
C101 C102 1.370(14) .
C101 C106 1.401(13) .
C102 C103 1.412(13) .
C102 H102 0.9500 .
C103 C104 1.342(15) .
C103 H103 0.9500 .
C104 C105 1.413(14) .
C104 H104 0.9500 .
C105 C106 1.383(13) .
C105 H105 0.9500 .
C106 H106 0.9500 .
C111 C116 1.388(12) .
C111 C112 1.412(13) .
C112 C113 1.407(13) .
C112 H112 0.9500 .
C113 C114 1.353(14) .
C113 H113 0.9500 .
C114 C115 1.425(14) .
C114 H114 0.9500 .
C115 C116 1.355(13) .
C115 H115 0.9500 .
C116 H116 0.9500 .
C201 C202 1.386(15) .
C201 C206 1.446(15) .
C202 C203 1.450(17) .
C202 H202 0.9500 .
C203 C204 1.46(2) .
C203 H203 0.9500 .
C204 C205 1.32(2) .
C204 H204 0.9500 .
C205 C206 1.385(18) .
C205 H205 0.9500 .
C206 H206 0.9500 .
C211 C216 1.405(15) .
C211 C212 1.419(13) .
C212 C213 1.371(15) .
C212 H212 0.9500 .
C213 C214 1.390(19) .
C213 H213 0.9500 .
C214 C215 1.351(19) .
C214 H214 0.9500 .
C215 C216 1.418(15) .
C215 H215 0.9500 .
C216 H216 0.9500 .
C301 C306 1.384(13) .
C301 C302 1.392(14) .
C302 C303 1.405(13) .
C302 H302 0.9500 .
C303 C304 1.383(15) .
C303 H303 0.9500 .
C304 C305 1.458(16) .
C304 H304 0.9500 .
C305 C306 1.365(14) .
C305 H305 0.9500 .
C306 H306 0.9500 .
C311 C312 1.400(13) .
C311 C316 1.401(13) .
C312 C313 1.393(13) .
C312 H312 0.9500 .
C313 C314 1.396(14) .
C313 H313 0.9500 .
C314 C315 1.374(14) .
C314 H314 0.9500 .
C315 C316 1.410(12) .
C315 H315 0.9500 .
C316 H316 0.9500 .
C401 C402 1.399(13) .
C401 C406 1.409(13) .
C402 C403 1.410(14) .
C402 H402 0.9500 .
C403 C404 1.371(16) .
C403 H403 0.9500 .
C404 C405 1.396(16) .
C404 H404 0.9500 .
C405 C406 1.403(14) .
C405 H405 0.9500 .
C406 H406 0.9500 .
C411 C412 1.384(14) .
C411 C416 1.386(15) .
C412 C413 1.398(14) .
C412 H412 0.9500 .
C413 C414 1.378(17) .
C413 H413 0.9500 .
C414 C415 1.362(16) .
C414 H414 0.9500 .
C415 C416 1.406(14) .
C415 H415 0.9500 .
C416 H416 0.9500 .
C501 C502 1.386(14) .
C501 C506 1.390(13) .
C502 C503 1.376(14) .
C502 H502 0.9500 .
C503 C504 1.372(16) .
C503 H503 0.9500 .
C504 C505 1.374(16) .
C504 H504 0.9500 .
C505 C506 1.400(14) .
C505 H505 0.9500 .
C506 H506 0.9500 .
C511 C512 1.378(14) .
C511 C516 1.380(13) .
C512 C513 1.389(14) .
C512 H512 0.9500 .
C513 C514 1.388(15) .
C513 H513 0.9500 .
C514 C515 1.400(15) .
C514 H514 0.9500 .
C515 C516 1.382(13) .
C515 H515 0.9500 .
C516 H516 0.9500 .
C601 C602 1.388(15) .
C601 C606 1.416(14) .
C602 C603 1.367(15) .
C602 H602 0.9500 .
C603 C604 1.41(2) .
C603 H603 0.9500 .
C604 C605 1.38(2) .
C604 H604 0.9500 .
C605 C606 1.349(18) .
C605 H605 0.9500 .
C606 H606 0.9500 .
C611 C612 1.367(14) .
C611 C616 1.405(14) .
C612 C613 1.391(15) .
C612 H612 0.9500 .
C613 C614 1.389(18) .
C613 H613 0.9500 .
C614 C615 1.349(18) .
C614 H614 0.9500 .
C615 C616 1.387(14) .
C615 H615 0.9500 .
C616 H616 0.9500 .
Cl1 O1 1.435(7) .
Cl1 O4 1.447(7) .
Cl1 O3 1.451(7) .
Cl1 O2 1.452(7) .
Cl2 O6 1.425(12) 2_556
Cl2 O6 1.425(12) .
Cl2 O5 1.468(13) .
Cl2 O5 1.468(13) 2_556
Cl3 O10 1.27(3) .
Cl3 O7 1.368(19) .
Cl3 O8 1.44(3) .
Cl3 O9 1.443(15) .
O8 O8 1.79(7) 5_677
C1CL C1CL 1.59(8) 2_556
C1CL Cl4 1.63(4) 2_556
C1CL Cl5 1.797(19) .
C1CL Cl4 1.809(19) .
C1CL H1CA 0.9900 .
C1CL H1CB 0.9900 .
Cl4 Cl5 0.94(2) 2_556
Cl4 C1CL 1.63(4) 2_556
Cl4 H1CB 1.2307 .
Cl5 Cl4 0.94(2) 2_556

loop_
_geom_torsion_atom_site_label_1
_geom_torsion_atom_site_label_2
_geom_torsion_atom_site_label_3
_geom_torsion_atom_site_label_4
_geom_torsion
_geom_torsion_site_symmetry_1
_geom_torsion_site_symmetry_4
P1 Ag1 Cu1 C61 107.6(3) . .
P6 Ag1 Cu1 C61 -49.3(4) . .
C41 Ag1 Cu1 C61 -131.0(4) . .
Cu3 Ag1 Cu1 C61 -87.6(3) . .
Cu4 Ag1 Cu1 C61 -120.7(3) . .
P1 Ag1 Cu1 C21 -89.9(3) . .
P6 Ag1 Cu1 C21 113.1(4) . .
C41 Ag1 Cu1 C21 31.5(4) . .
C61 Ag1 Cu1 C21 162.5(5) . .
Cu3 Ag1 Cu1 C21 74.9(3) . .
Cu4 Ag1 Cu1 C21 41.8(3) . .
P1 Ag1 Cu1 N1 8.4(2) . .
P6 Ag1 Cu1 N1 -148.5(3) . .
C41 Ag1 Cu1 N1 129.8(3) . .
C61 Ag1 Cu1 N1 -99.2(4) . .
Cu3 Ag1 Cu1 N1 173.20(19) . .
Cu4 Ag1 Cu1 N1 140.10(19) . .
P1 Ag1 Cu1 Cu4 -131.73(6) . .
P6 Ag1 Cu1 Cu4 71.4(2) . .
C41 Ag1 Cu1 Cu4 -10.3(2) . .
C61 Ag1 Cu1 Cu4 120.7(3) . .
Cu3 Ag1 Cu1 Cu4 33.11(4) . .
P1 Ag1 Cu1 Cu5 162.46(6) . .
P6 Ag1 Cu1 Cu5 5.6(2) . .
C41 Ag1 Cu1 Cu5 -76.1(2) . .
C61 Ag1 Cu1 Cu5 54.9(3) . .
Cu3 Ag1 Cu1 Cu5 -32.71(4) . .
Cu4 Ag1 Cu1 Cu5 -65.81(4) . .
P1 Ag1 Cu1 Ag2 -156.35(10) . .
P6 Ag1 Cu1 Ag2 46.7(3) . .
C41 Ag1 Cu1 Ag2 -34.9(2) . .
C61 Ag1 Cu1 Ag2 96.1(3) . .
Cu3 Ag1 Cu1 Ag2 8.48(9) . .
Cu4 Ag1 Cu1 Ag2 -24.62(7) . .
P3 Ag2 Cu1 C61 114.8(4) . .
C21 Ag2 Cu1 C61 161.3(5) . .
P2 Ag2 Cu1 C61 -91.8(3) . .
Cu2 Ag2 Cu1 C61 71.3(3) . .
Cu4 Ag2 Cu1 C61 106.6(3) . .
P3 Ag2 Cu1 C21 -46.4(4) . .
P2 Ag2 Cu1 C21 106.9(3) . .
Cu2 Ag2 Cu1 C21 -89.9(3) . .
Cu4 Ag2 Cu1 C21 -54.6(3) . .
P3 Ag2 Cu1 N1 -131.9(3) . .
C21 Ag2 Cu1 N1 -85.5(4) . .
P2 Ag2 Cu1 N1 21.49(19) . .
Cu2 Ag2 Cu1 N1 -175.39(19) . .
Cu4 Ag2 Cu1 N1 -140.07(19) . .
P3 Ag2 Cu1 Cu4 8.2(2) . .
C21 Ag2 Cu1 Cu4 54.6(3) . .
P2 Ag2 Cu1 Cu4 161.56(7) . .
Cu2 Ag2 Cu1 Cu4 -35.32(4) . .
P3 Ag2 Cu1 Ag1 32.9(3) . .
C21 Ag2 Cu1 Ag1 79.4(3) . .
P2 Ag2 Cu1 Ag1 -173.71(10) . .
Cu2 Ag2 Cu1 Ag1 -10.58(9) . .
Cu4 Ag2 Cu1 Ag1 24.73(7) . .
P3 Ag2 Cu1 Cu5 73.6(2) . .
C21 Ag2 Cu1 Cu5 120.0(3) . .
P2 Ag2 Cu1 Cu5 -133.09(7) . .
Cu2 Ag2 Cu1 Cu5 30.03(4) . .
Cu4 Ag2 Cu1 Cu5 65.35(4) . .
P3 Ag2 Cu2 C51 106.1(3) . .
C21 Ag2 Cu2 C51 -129.4(4) . .
P2 Ag2 Cu2 C51 -36.4(4) . .
Cu1 Ag2 Cu2 C51 -84.6(3) . .
Cu4 Ag2 Cu2 C51 -119.1(3) . .
P3 Ag2 Cu2 C31 -92.2(3) . .
C21 Ag2 Cu2 C31 32.3(3) . .
P2 Ag2 Cu2 C31 125.3(3) . .
Cu1 Ag2 Cu2 C31 77.1(3) . .
Cu4 Ag2 Cu2 C31 42.6(3) . .
P3 Ag2 Cu2 N2 5.39(19) . .
C21 Ag2 Cu2 N2 129.9(3) . .
P2 Ag2 Cu2 N2 -137.2(2) . .
Cu1 Ag2 Cu2 N2 174.68(18) . .
Cu4 Ag2 Cu2 N2 140.15(19) . .
P3 Ag2 Cu2 Cu4 -134.76(6) . .
C21 Ag2 Cu2 Cu4 -10.3(2) . .
P2 Ag2 Cu2 Cu4 82.70(17) . .
Cu1 Ag2 Cu2 Cu4 34.53(4) . .
P3 Ag2 Cu2 Cu5 160.30(6) . .
C21 Ag2 Cu2 Cu5 -75.2(2) . .
P2 Ag2 Cu2 Cu5 17.76(17) . .
Cu1 Ag2 Cu2 Cu5 -30.40(4) . .
Cu4 Ag2 Cu2 Cu5 -64.93(4) . .
P3 Ag2 Cu2 Ag3 -152.55(9) . .
C21 Ag2 Cu2 Ag3 -28.0(2) . .
P2 Ag2 Cu2 Ag3 64.9(2) . .
Cu1 Ag2 Cu2 Ag3 16.74(9) . .
Cu4 Ag2 Cu2 Ag3 -17.79(7) . .
C31 Ag3 Cu2 C51 160.8(4) . .
P5 Ag3 Cu2 C51 121.7(4) . .
P4 Ag3 Cu2 C51 -92.6(3) . .
Cu3 Ag3 Cu2 C51 71.4(3) . .
C71 Ag3 Cu2 C51 29.1(4) . .
Cu4 Ag3 Cu2 C51 106.5(3) . .
P5 Ag3 Cu2 C31 -39.0(4) . .
P4 Ag3 Cu2 C31 106.6(3) . .
Cu3 Ag3 Cu2 C31 -89.3(3) . .
C71 Ag3 Cu2 C31 -131.6(4) . .
Cu4 Ag3 Cu2 C31 -54.3(3) . .
C31 Ag3 Cu2 N2 -85.9(3) . .
P5 Ag3 Cu2 N2 -125.0(3) . .
P4 Ag3 Cu2 N2 20.70(19) . .
Cu3 Ag3 Cu2 N2 -175.28(18) . .
C71 Ag3 Cu2 N2 142.4(3) . .
Cu4 Ag3 Cu2 N2 -140.23(19) . .
C31 Ag3 Cu2 Cu4 54.3(3) . .
P5 Ag3 Cu2 Cu4 15.3(2) . .
P4 Ag3 Cu2 Cu4 160.93(6) . .
Cu3 Ag3 Cu2 Cu4 -35.05(4) . .
C71 Ag3 Cu2 Cu4 -77.4(2) . .
C31 Ag3 Cu2 Cu5 119.7(3) . .
P5 Ag3 Cu2 Cu5 80.7(2) . .
P4 Ag3 Cu2 Cu5 -133.64(6) . .
Cu3 Ag3 Cu2 Cu5 30.37(4) . .
C71 Ag3 Cu2 Cu5 -11.9(2) . .
Cu4 Ag3 Cu2 Cu5 65.43(4) . .
C31 Ag3 Cu2 Ag2 72.0(3) . .
P5 Ag3 Cu2 Ag2 33.0(3) . .
P4 Ag3 Cu2 Ag2 178.67(10) . .
Cu3 Ag3 Cu2 Ag2 -17.31(9) . .
C71 Ag3 Cu2 Ag2 -59.6(2) . .
Cu4 Ag3 Cu2 Ag2 17.74(7) . .
C31 Ag3 Cu3 C71 -130.0(4) . .
P5 Ag3 Cu3 C71 106.8(4) . .
P4 Ag3 Cu3 C71 -35.2(4) . .
Cu2 Ag3 Cu3 C71 -85.5(3) . .
Cu4 Ag3 Cu3 C71 -120.2(3) . .
C31 Ag3 Cu3 C41 33.2(3) . .
P5 Ag3 Cu3 C41 -90.0(3) . .
P4 Ag3 Cu3 C41 127.9(3) . .
Cu2 Ag3 Cu3 C41 77.7(3) . .
C71 Ag3 Cu3 C41 163.2(4) . .
Cu4 Ag3 Cu3 C41 43.0(3) . .
C31 Ag3 Cu3 N3 127.9(3) . .
P5 Ag3 Cu3 N3 4.8(2) . .
P4 Ag3 Cu3 N3 -137.3(3) . .
Cu2 Ag3 Cu3 N3 172.42(19) . .
C71 Ag3 Cu3 N3 -102.1(4) . .
Cu4 Ag3 Cu3 N3 137.7(2) . .
C31 Ag3 Cu3 Cu5 -74.9(2) . .
P5 Ag3 Cu3 Cu5 161.95(6) . .
P4 Ag3 Cu3 Cu5 19.87(19) . .
Cu2 Ag3 Cu3 Cu5 -30.39(4) . .
C71 Ag3 Cu3 Cu5 55.1(3) . .
Cu4 Ag3 Cu3 Cu5 -65.12(4) . .
C31 Ag3 Cu3 Cu4 -9.8(2) . .
P5 Ag3 Cu3 Cu4 -132.93(6) . .
P4 Ag3 Cu3 Cu4 84.98(19) . .
Cu2 Ag3 Cu3 Cu4 34.72(4) . .
C71 Ag3 Cu3 Cu4 120.2(3) . .
C31 Ag3 Cu3 Ag1 -32.6(2) . .
P5 Ag3 Cu3 Ag1 -155.73(9) . .
P4 Ag3 Cu3 Ag1 62.2(2) . .
Cu2 Ag3 Cu3 Ag1 11.92(9) . .
C71 Ag3 Cu3 Ag1 97.4(4) . .
Cu4 Ag3 Cu3 Ag1 -22.80(7) . .
P1 Ag1 Cu3 C71 130.6(4) . .
P6 Ag1 Cu3 C71 -94.8(4) . .
C41 Ag1 Cu3 C71 161.4(5) . .
C61 Ag1 Cu3 C71 32.0(4) . .
Cu1 Ag1 Cu3 C71 75.1(3) . .
Cu4 Ag1 Cu3 C71 107.3(3) . .
P1 Ag1 Cu3 C41 -30.8(3) . .
P6 Ag1 Cu3 C41 103.8(3) . .
C61 Ag1 Cu3 C41 -129.4(4) . .
Cu1 Ag1 Cu3 C41 -86.4(3) . .
Cu4 Ag1 Cu3 C41 -54.1(3) . .
P1 Ag1 Cu3 N3 -114.4(3) . .
P6 Ag1 Cu3 N3 20.1(2) . .
C41 Ag1 Cu3 N3 -83.6(3) . .
C61 Ag1 Cu3 N3 146.9(3) . .
Cu1 Ag1 Cu3 N3 -170.01(19) . .
Cu4 Ag1 Cu3 N3 -137.79(19) . .
P1 Ag1 Cu3 Cu5 88.8(2) . .
P6 Ag1 Cu3 Cu5 -136.62(6) . .
C41 Ag1 Cu3 Cu5 119.6(3) . .
C61 Ag1 Cu3 Cu5 -9.8(2) . .
Cu1 Ag1 Cu3 Cu5 33.24(4) . .
Cu4 Ag1 Cu3 Cu5 65.46(4) . .
P1 Ag1 Cu3 Cu4 23.3(2) . .
P6 Ag1 Cu3 Cu4 157.92(7) . .
C41 Ag1 Cu3 Cu4 54.1(3) . .
C61 Ag1 Cu3 Cu4 -75.3(2) . .
Cu1 Ag1 Cu3 Cu4 -32.22(4) . .
P1 Ag1 Cu3 Ag3 46.2(2) . .
P6 Ag1 Cu3 Ag3 -179.22(10) . .
C41 Ag1 Cu3 Ag3 77.0(3) . .
C61 Ag1 Cu3 Ag3 -52.4(2) . .
Cu1 Ag1 Cu3 Ag3 -9.36(9) . .
Cu4 Ag1 Cu3 Ag3 22.86(7) . .
C61 Cu1 Cu4 C21 -176.3(4) . .
N1 Cu1 Cu4 C21 27.6(5) . .
Ag1 Cu1 Cu4 C21 125.7(3) . .
Cu5 Cu1 Cu4 C21 -152.9(3) . .
Ag2 Cu1 Cu4 C21 -67.8(3) . .
C61 Cu1 Cu4 C31 -96.0(5) . .
C21 Cu1 Cu4 C31 80.3(5) . .
N1 Cu1 Cu4 C31 107.9(5) . .
Ag1 Cu1 Cu4 C31 -153.9(4) . .
Cu5 Cu1 Cu4 C31 -72.6(4) . .
Ag2 Cu1 Cu4 C31 12.5(4) . .
C61 Cu1 Cu4 C41 71.3(4) . .
C21 Cu1 Cu4 C41 -112.4(4) . .
N1 Cu1 Cu4 C41 -84.8(4) . .
Ag1 Cu1 Cu4 C41 13.4(3) . .
Cu5 Cu1 Cu4 C41 94.7(3) . .
Ag2 Cu1 Cu4 C41 179.8(3) . .
C61 Cu1 Cu4 Cu2 -72.0(3) . .
C21 Cu1 Cu4 Cu2 104.3(3) . .
N1 Cu1 Cu4 Cu2 131.9(3) . .
Ag1 Cu1 Cu4 Cu2 -129.94(4) . .
Cu5 Cu1 Cu4 Cu2 -48.61(4) . .
Ag2 Cu1 Cu4 Cu2 36.47(4) . .
C61 Cu1 Cu4 Cu3 24.1(3) . .
C21 Cu1 Cu4 Cu3 -159.5(3) . .
N1 Cu1 Cu4 Cu3 -132.0(3) . .
Ag1 Cu1 Cu4 Cu3 -33.79(4) . .
Cu5 Cu1 Cu4 Cu3 47.54(4) . .
Ag2 Cu1 Cu4 Cu3 132.62(4) . .
C61 Cu1 Cu4 Cu5 -23.4(3) . .
C21 Cu1 Cu4 Cu5 152.9(3) . .
N1 Cu1 Cu4 Cu5 -179.5(3) . .
Ag1 Cu1 Cu4 Cu5 -81.32(4) . .
Ag2 Cu1 Cu4 Cu5 85.09(4) . .
C61 Cu1 Cu4 Ag2 -108.5(3) . .
C21 Cu1 Cu4 Ag2 67.8(3) . .
N1 Cu1 Cu4 Ag2 95.4(3) . .
Ag1 Cu1 Cu4 Ag2 -166.41(4) . .
Cu5 Cu1 Cu4 Ag2 -85.09(4) . .
C61 Cu1 Cu4 Ag1 57.9(3) . .
C21 Cu1 Cu4 Ag1 -125.7(3) . .
N1 Cu1 Cu4 Ag1 -98.2(3) . .
Cu5 Cu1 Cu4 Ag1 81.32(4) . .
Ag2 Cu1 Cu4 Ag1 166.41(4) . .
C61 Cu1 Cu4 Ag3 -23.7(3) . .
C21 Cu1 Cu4 Ag3 152.7(3) . .
N1 Cu1 Cu4 Ag3 -179.8(3) . .
Ag1 Cu1 Cu4 Ag3 -81.59(6) . .
Cu5 Cu1 Cu4 Ag3 -0.26(5) . .
Ag2 Cu1 Cu4 Ag3 84.82(5) . .
C51 Cu2 Cu4 C21 75.4(4) . .
C31 Cu2 Cu4 C21 -109.5(4) . .
N2 Cu2 Cu4 C21 -81.8(4) . .
Cu5 Cu2 Cu4 C21 99.6(3) . .
Ag2 Cu2 Cu4 C21 13.1(3) . .
Ag3 Cu2 Cu4 C21 -177.0(3) . .
C51 Cu2 Cu4 C31 -175.1(4) . .
N2 Cu2 Cu4 C31 27.7(4) . .
Cu5 Cu2 Cu4 C31 -150.9(3) . .
Ag2 Cu2 Cu4 C31 122.6(3) . .
Ag3 Cu2 Cu4 C31 -67.5(3) . .
C51 Cu2 Cu4 C41 -96.4(5) . .
C31 Cu2 Cu4 C41 78.6(5) . .
N2 Cu2 Cu4 C41 106.3(5) . .
Cu5 Cu2 Cu4 C41 -72.3(4) . .
Ag2 Cu2 Cu4 C41 -158.7(4) . .
Ag3 Cu2 Cu4 C41 11.2(4) . .
C51 Cu2 Cu4 Cu1 25.5(3) . .
C31 Cu2 Cu4 Cu1 -159.4(3) . .
N2 Cu2 Cu4 Cu1 -131.7(3) . .
Cu5 Cu2 Cu4 Cu1 49.69(4) . .
Ag2 Cu2 Cu4 Cu1 -36.79(4) . .
Ag3 Cu2 Cu4 Cu1 133.11(4) . .
C51 Cu2 Cu4 Cu3 -72.1(3) . .
C31 Cu2 Cu4 Cu3 103.0(3) . .
N2 Cu2 Cu4 Cu3 130.7(3) . .
Cu5 Cu2 Cu4 Cu3 -47.88(4) . .
Ag2 Cu2 Cu4 Cu3 -134.36(4) . .
Ag3 Cu2 Cu4 Cu3 35.54(4) . .
C51 Cu2 Cu4 Cu5 -24.2(3) . .
C31 Cu2 Cu4 Cu5 150.9(3) . .
N2 Cu2 Cu4 Cu5 178.6(3) . .
Ag2 Cu2 Cu4 Cu5 -86.49(4) . .
Ag3 Cu2 Cu4 Cu5 83.42(4) . .
C51 Cu2 Cu4 Ag2 62.3(3) . .
C31 Cu2 Cu4 Ag2 -122.6(3) . .
N2 Cu2 Cu4 Ag2 -94.9(3) . .
Cu5 Cu2 Cu4 Ag2 86.49(4) . .
Ag3 Cu2 Cu4 Ag2 169.90(4) . .
C51 Cu2 Cu4 Ag1 -23.9(3) . .
C31 Cu2 Cu4 Ag1 151.1(3) . .
N2 Cu2 Cu4 Ag1 178.9(3) . .
Cu5 Cu2 Cu4 Ag1 0.27(5) . .
Ag2 Cu2 Cu4 Ag1 -86.21(6) . .
Ag3 Cu2 Cu4 Ag1 83.69(6) . .
C51 Cu2 Cu4 Ag3 -107.6(3) . .
C31 Cu2 Cu4 Ag3 67.5(3) . .
N2 Cu2 Cu4 Ag3 95.2(3) . .
Cu5 Cu2 Cu4 Ag3 -83.42(4) . .
Ag2 Cu2 Cu4 Ag3 -169.90(4) . .
C71 Cu3 Cu4 C21 -97.9(5) . .
C41 Cu3 Cu4 C21 79.8(5) . .
N3 Cu3 Cu4 C21 103.4(5) . .
Cu5 Cu3 Cu4 C21 -74.5(4) . .
Ag3 Cu3 Cu4 C21 -158.6(4) . .
Ag1 Cu3 Cu4 C21 8.3(4) . .
C71 Cu3 Cu4 C31 72.9(4) . .
C41 Cu3 Cu4 C31 -109.4(4) . .
N3 Cu3 Cu4 C31 -85.8(4) . .
Cu5 Cu3 Cu4 C31 96.3(2) . .
Ag3 Cu3 Cu4 C31 12.2(2) . .
Ag1 Cu3 Cu4 C31 179.1(2) . .
C71 Cu3 Cu4 C41 -177.7(5) . .
N3 Cu3 Cu4 C41 23.6(5) . .
Cu5 Cu3 Cu4 C41 -154.3(3) . .
Ag3 Cu3 Cu4 C41 121.6(3) . .
Ag1 Cu3 Cu4 C41 -71.5(3) . .
C71 Cu3 Cu4 Cu1 -72.3(3) . .
C41 Cu3 Cu4 Cu1 105.4(3) . .
N3 Cu3 Cu4 Cu1 129.0(3) . .
Cu5 Cu3 Cu4 Cu1 -48.87(4) . .
Ag3 Cu3 Cu4 Cu1 -133.00(4) . .
Ag1 Cu3 Cu4 Cu1 33.94(4) . .
C71 Cu3 Cu4 Cu2 24.7(3) . .
C41 Cu3 Cu4 Cu2 -157.5(3) . .
N3 Cu3 Cu4 Cu2 -133.9(3) . .
Cu5 Cu3 Cu4 Cu2 48.16(4) . .
Ag3 Cu3 Cu4 Cu2 -35.97(4) . .
Ag1 Cu3 Cu4 Cu2 130.97(4) . .
C71 Cu3 Cu4 Cu5 -23.4(3) . .
C41 Cu3 Cu4 Cu5 154.3(3) . .
N3 Cu3 Cu4 Cu5 177.9(3) . .
Ag3 Cu3 Cu4 Cu5 -84.13(4) . .
Ag1 Cu3 Cu4 Cu5 82.81(4) . .
C71 Cu3 Cu4 Ag2 -22.6(3) . .
C41 Cu3 Cu4 Ag2 155.1(3) . .
N3 Cu3 Cu4 Ag2 178.7(3) . .
Cu5 Cu3 Cu4 Ag2 0.82(5) . .
Ag3 Cu3 Cu4 Ag2 -83.31(5) . .
Ag1 Cu3 Cu4 Ag2 83.63(5) . .
C71 Cu3 Cu4 Ag1 -106.2(3) . .
C41 Cu3 Cu4 Ag1 71.5(3) . .
N3 Cu3 Cu4 Ag1 95.1(3) . .
Cu5 Cu3 Cu4 Ag1 -82.81(4) . .
Ag3 Cu3 Cu4 Ag1 -166.94(4) . .
C71 Cu3 Cu4 Ag3 60.7(3) . .
C41 Cu3 Cu4 Ag3 -121.6(3) . .
N3 Cu3 Cu4 Ag3 -98.0(3) . .
Cu5 Cu3 Cu4 Ag3 84.13(4) . .
Ag1 Cu3 Cu4 Ag3 166.94(4) . .
P3 Ag2 Cu4 C21 -114.7(3) . .
P2 Ag2 Cu4 C21 42.0(3) . .
Cu2 Ag2 Cu4 C21 -164.0(3) . .
Cu1 Ag2 Cu4 C21 62.9(3) . .
P3 Ag2 Cu4 C31 10.3(2) . .
C21 Ag2 Cu4 C31 125.1(4) . .
P2 Ag2 Cu4 C31 167.0(2) . .
Cu2 Ag2 Cu4 C31 -38.9(2) . .
Cu1 Ag2 Cu4 C31 -172.0(2) . .
P3 Ag2 Cu4 C41 -178.2(8) . .
C21 Ag2 Cu4 C41 -63.5(8) . .
P2 Ag2 Cu4 C41 -21.6(8) . .
Cu2 Ag2 Cu4 C41 132.5(8) . .
Cu1 Ag2 Cu4 C41 -0.6(8) . .
P3 Ag2 Cu4 Cu1 -177.64(7) . .
C21 Ag2 Cu4 Cu1 -62.9(3) . .
P2 Ag2 Cu4 Cu1 -20.98(8) . .
Cu2 Ag2 Cu4 Cu1 133.08(5) . .
P3 Ag2 Cu4 Cu2 49.27(7) . .
C21 Ag2 Cu4 Cu2 164.0(3) . .
P2 Ag2 Cu4 Cu2 -154.06(8) . .
Cu1 Ag2 Cu4 Cu2 -133.08(5) . .
P3 Ag2 Cu4 Cu3 114.11(8) . .
C21 Ag2 Cu4 Cu3 -131.2(3) . .
P2 Ag2 Cu4 Cu3 -89.22(9) . .
Cu2 Ag2 Cu4 Cu3 64.84(6) . .
Cu1 Ag2 Cu4 Cu3 -68.25(6) . .
P3 Ag2 Cu4 Cu5 114.86(7) . .
C21 Ag2 Cu4 Cu5 -130.4(3) . .
P2 Ag2 Cu4 Cu5 -88.47(8) . .
Cu2 Ag2 Cu4 Cu5 65.59(4) . .
Cu1 Ag2 Cu4 Cu5 -67.50(4) . .
P3 Ag2 Cu4 Ag1 170.90(6) . .
C21 Ag2 Cu4 Ag1 -74.4(3) . .
P2 Ag2 Cu4 Ag1 -32.43(8) . .
Cu2 Ag2 Cu4 Ag1 121.63(5) . .
Cu1 Ag2 Cu4 Ag1 -11.46(3) . .
P3 Ag2 Cu4 Ag3 57.81(7) . .
C21 Ag2 Cu4 Ag3 172.5(3) . .
P2 Ag2 Cu4 Ag3 -145.53(7) . .
Cu2 Ag2 Cu4 Ag3 8.53(3) . .
Cu1 Ag2 Cu4 Ag3 -124.55(5) . .
P1 Ag1 Cu4 C21 12.6(3) . .
P6 Ag1 Cu4 C21 159.7(3) . .
C41 Ag1 Cu4 C21 125.7(4) . .
C61 Ag1 Cu4 C21 -75.0(3) . .
Cu1 Ag1 Cu4 C21 -38.2(2) . .
Cu3 Ag1 Cu4 C21 -174.9(2) . .
P1 Ag1 Cu4 C31 -174.6(6) . .
P6 Ag1 Cu4 C31 -27.6(6) . .
C41 Ag1 Cu4 C31 -61.5(7) . .
C61 Ag1 Cu4 C31 97.7(6) . .
Cu1 Ag1 Cu4 C31 134.5(6) . .
Cu3 Ag1 Cu4 C31 -2.1(6) . .
P1 Ag1 Cu4 C41 -113.1(3) . .
P6 Ag1 Cu4 C41 34.0(3) . .
C61 Ag1 Cu4 C41 159.3(4) . .
Cu1 Ag1 Cu4 C41 -164.0(3) . .
Cu3 Ag1 Cu4 C41 59.4(3) . .
P1 Ag1 Cu4 Cu1 50.89(7) . .
P6 Ag1 Cu4 Cu1 -162.07(8) . .
C41 Ag1 Cu4 Cu1 164.0(3) . .
C61 Ag1 Cu4 Cu1 -36.8(2) . .
Cu3 Ag1 Cu4 Cu1 -136.62(5) . .
P1 Ag1 Cu4 Cu2 120.18(7) . .
P6 Ag1 Cu4 Cu2 -92.78(9) . .
C41 Ag1 Cu4 Cu2 -126.7(3) . .
C61 Ag1 Cu4 Cu2 32.5(2) . .
Cu1 Ag1 Cu4 Cu2 69.29(6) . .
Cu3 Ag1 Cu4 Cu2 -67.33(6) . .
P1 Ag1 Cu4 Cu3 -172.49(7) . .
P6 Ag1 Cu4 Cu3 -25.45(8) . .
C41 Ag1 Cu4 Cu3 -59.4(3) . .
C61 Ag1 Cu4 Cu3 99.9(2) . .
Cu1 Ag1 Cu4 Cu3 136.62(5) . .
P1 Ag1 Cu4 Cu5 120.43(6) . .
P6 Ag1 Cu4 Cu5 -92.53(8) . .
C41 Ag1 Cu4 Cu5 -126.5(3) . .
C61 Ag1 Cu4 Cu5 32.8(2) . .
Cu1 Ag1 Cu4 Cu5 69.54(5) . .
Cu3 Ag1 Cu4 Cu5 -67.08(4) . .
P1 Ag1 Cu4 Ag2 62.46(7) . .
P6 Ag1 Cu4 Ag2 -150.50(7) . .
C41 Ag1 Cu4 Ag2 175.5(3) . .
C61 Ag1 Cu4 Ag2 -25.2(2) . .
Cu1 Ag1 Cu4 Ag2 11.57(4) . .
Cu3 Ag1 Cu4 Ag2 -125.05(5) . .
P1 Ag1 Cu4 Ag3 176.70(6) . .
P6 Ag1 Cu4 Ag3 -36.26(8) . .
C41 Ag1 Cu4 Ag3 -70.2(3) . .
C61 Ag1 Cu4 Ag3 89.1(2) . .
Cu1 Ag1 Cu4 Ag3 125.81(5) . .
Cu3 Ag1 Cu4 Ag3 -10.81(3) . .
C31 Ag3 Cu4 C21 -53.6(7) . .
P5 Ag3 Cu4 C21 -167.5(7) . .
P4 Ag3 Cu4 C21 -14.1(7) . .
Cu3 Ag3 Cu4 C21 141.7(7) . .
Cu2 Ag3 Cu4 C21 8.0(7) . .
C71 Ag3 Cu4 C21 105.3(7) . .
P5 Ag3 Cu4 C31 -113.9(3) . .
P4 Ag3 Cu4 C31 39.5(3) . .
Cu3 Ag3 Cu4 C31 -164.7(3) . .
Cu2 Ag3 Cu4 C31 61.6(3) . .
C71 Ag3 Cu4 C31 158.9(4) . .
C31 Ag3 Cu4 C41 126.0(4) . .
P5 Ag3 Cu4 C41 12.0(2) . .
P4 Ag3 Cu4 C41 165.5(2) . .
Cu3 Ag3 Cu4 C41 -38.8(2) . .
Cu2 Ag3 Cu4 C41 -172.4(2) . .
C71 Ag3 Cu4 C41 -75.2(3) . .
C31 Ag3 Cu4 Cu1 -128.4(3) . .
P5 Ag3 Cu4 Cu1 117.66(8) . .
P4 Ag3 Cu4 Cu1 -88.88(9) . .
Cu3 Ag3 Cu4 Cu1 66.86(6) . .
Cu2 Ag3 Cu4 Cu1 -66.78(6) . .
C71 Ag3 Cu4 Cu1 30.5(2) . .
C31 Ag3 Cu4 Cu2 -61.6(3) . .
P5 Ag3 Cu4 Cu2 -175.56(7) . .
P4 Ag3 Cu4 Cu2 -22.10(7) . .
Cu3 Ag3 Cu4 Cu2 133.64(5) . .
C71 Ag3 Cu4 Cu2 97.3(2) . .
C31 Ag3 Cu4 Cu3 164.7(3) . .
P5 Ag3 Cu4 Cu3 50.80(7) . .
P4 Ag3 Cu4 Cu3 -155.75(7) . .
Cu2 Ag3 Cu4 Cu3 -133.64(5) . .
C71 Ag3 Cu4 Cu3 -36.4(2) . .
C31 Ag3 Cu4 Cu5 -128.6(3) . .
P5 Ag3 Cu4 Cu5 117.42(7) . .
P4 Ag3 Cu4 Cu5 -89.13(7) . .
Cu3 Ag3 Cu4 Cu5 66.62(4) . .
Cu2 Ag3 Cu4 Cu5 -67.03(4) . .
C71 Ag3 Cu4 Cu5 30.2(2) . .
C31 Ag3 Cu4 Ag2 -70.2(3) . .
P5 Ag3 Cu4 Ag2 175.90(6) . .
P4 Ag3 Cu4 Ag2 -30.65(8) . .
Cu3 Ag3 Cu4 Ag2 125.10(5) . .
Cu2 Ag3 Cu4 Ag2 -8.54(3) . .
C71 Ag3 Cu4 Ag2 88.7(2) . .
C31 Ag3 Cu4 Ag1 175.6(3) . .
P5 Ag3 Cu4 Ag1 61.67(7) . .
P4 Ag3 Cu4 Ag1 -144.88(7) . .
Cu3 Ag3 Cu4 Ag1 10.87(3) . .
Cu2 Ag3 Cu4 Ag1 -122.77(5) . .
C71 Ag3 Cu4 Ag1 -25.5(2) . .
C71 Cu3 Cu5 C51 84.3(5) . .
C41 Cu3 Cu5 C51 -89.3(5) . .
N3 Cu3 Cu5 C51 115.4(6) . .
Cu4 Cu3 Cu5 C51 -68.2(4) . .
Ag3 Cu3 Cu5 C51 10.4(4) . .
Ag1 Cu3 Cu5 C51 -146.8(4) . .
C41 Cu3 Cu5 C71 -173.6(5) . .
N3 Cu3 Cu5 C71 31.0(6) . .
Cu4 Cu3 Cu5 C71 -152.5(4) . .
Ag3 Cu3 Cu5 C71 -74.0(4) . .
Ag1 Cu3 Cu5 C71 128.9(4) . .
C71 Cu3 Cu5 C61 -116.6(5) . .
C41 Cu3 Cu5 C61 69.8(4) . .
N3 Cu3 Cu5 C61 -85.6(6) . .
Cu4 Cu3 Cu5 C61 90.9(3) . .
Ag3 Cu3 Cu5 C61 169.5(3) . .
Ag1 Cu3 Cu5 C61 12.3(3) . .
C71 Cu3 Cu5 Cu2 105.0(4) . .
C41 Cu3 Cu5 Cu2 -68.6(3) . .
N3 Cu3 Cu5 Cu2 136.1(5) . .
Cu4 Cu3 Cu5 Cu2 -47.48(4) . .
Ag3 Cu3 Cu5 Cu2 31.07(4) . .
Ag1 Cu3 Cu5 Cu2 -126.10(4) . .
C71 Cu3 Cu5 Cu1 -161.9(4) . .
C41 Cu3 Cu5 Cu1 24.5(3) . .
N3 Cu3 Cu5 Cu1 -130.8(5) . .
Cu4 Cu3 Cu5 Cu1 45.62(4) . .
Ag3 Cu3 Cu5 Cu1 124.17(4) . .
Ag1 Cu3 Cu5 Cu1 -33.01(4) . .
C71 Cu3 Cu5 Cu4 152.5(4) . .
C41 Cu3 Cu5 Cu4 -21.1(3) . .
N3 Cu3 Cu5 Cu4 -176.5(5) . .
Ag3 Cu3 Cu5 Cu4 78.55(4) . .
Ag1 Cu3 Cu5 Cu4 -78.63(4) . .
C31 Cu2 Cu5 C51 -175.1(4) . .
N2 Cu2 Cu5 C51 30.8(6) . .
Cu4 Cu2 Cu5 C51 -151.3(3) . .
Ag2 Cu2 Cu5 C51 -74.4(3) . .
Ag3 Cu2 Cu5 C51 130.1(3) . .
C51 Cu2 Cu5 C71 -114.5(4) . .
C31 Cu2 Cu5 C71 70.5(4) . .
N2 Cu2 Cu5 C71 -83.7(5) . .
Cu4 Cu2 Cu5 C71 94.2(3) . .
Ag2 Cu2 Cu5 C71 171.1(3) . .
Ag3 Cu2 Cu5 C71 15.6(3) . .
C51 Cu2 Cu5 C61 84.9(5) . .
C31 Cu2 Cu5 C61 -90.1(4) . .
N2 Cu2 Cu5 C61 115.7(6) . .
Cu4 Cu2 Cu5 C61 -66.3(4) . .
Ag2 Cu2 Cu5 C61 10.5(4) . .
Ag3 Cu2 Cu5 C61 -145.0(4) . .
C51 Cu2 Cu5 Cu3 -160.9(3) . .
C31 Cu2 Cu5 Cu3 24.1(3) . .
N2 Cu2 Cu5 Cu3 -130.1(4) . .
Cu4 Cu2 Cu5 Cu3 47.85(4) . .
Ag2 Cu2 Cu5 Cu3 124.70(4) . .
Ag3 Cu2 Cu5 Cu3 -30.77(4) . .
C51 Cu2 Cu5 Cu1 104.9(3) . .
C31 Cu2 Cu5 Cu1 -70.1(3) . .
N2 Cu2 Cu5 Cu1 135.7(4) . .
Cu4 Cu2 Cu5 Cu1 -46.36(4) . .
Ag2 Cu2 Cu5 Cu1 30.49(4) . .
Ag3 Cu2 Cu5 Cu1 -124.98(4) . .
C51 Cu2 Cu5 Cu4 151.3(3) . .
C31 Cu2 Cu5 Cu4 -23.8(3) . .
N2 Cu2 Cu5 Cu4 -177.9(4) . .
Ag2 Cu2 Cu5 Cu4 76.85(4) . .
Ag3 Cu2 Cu5 Cu4 -78.62(4) . .
C61 Cu1 Cu5 C51 -114.3(4) . .
C21 Cu1 Cu5 C51 71.1(4) . .
N1 Cu1 Cu5 C51 -87.2(5) . .
Cu4 Cu1 Cu5 C51 93.6(3) . .
Ag1 Cu1 Cu5 C51 174.1(3) . .
Ag2 Cu1 Cu5 C51 15.4(3) . .
C61 Cu1 Cu5 C71 85.3(5) . .
C21 Cu1 Cu5 C71 -89.2(5) . .
N1 Cu1 Cu5 C71 112.5(6) . .
Cu4 Cu1 Cu5 C71 -66.8(4) . .
Ag1 Cu1 Cu5 C71 13.7(4) . .
Ag2 Cu1 Cu5 C71 -144.9(4) . .
C21 Cu1 Cu5 C61 -174.6(4) . .
N1 Cu1 Cu5 C61 27.1(6) . .
Cu4 Cu1 Cu5 C61 -152.1(4) . .
Ag1 Cu1 Cu5 C61 -71.6(4) . .
Ag2 Cu1 Cu5 C61 129.7(4) . .
C61 Cu1 Cu5 Cu3 104.9(4) . .
C21 Cu1 Cu5 Cu3 -69.7(3) . .
N1 Cu1 Cu5 Cu3 132.0(5) . .
Cu4 Cu1 Cu5 Cu3 -47.26(4) . .
Ag1 Cu1 Cu5 Cu3 33.21(4) . .
Ag2 Cu1 Cu5 Cu3 -125.40(4) . .
C61 Cu1 Cu5 Cu2 -160.2(4) . .
C21 Cu1 Cu5 Cu2 25.2(3) . .
N1 Cu1 Cu5 Cu2 -133.1(5) . .
Cu4 Cu1 Cu5 Cu2 47.67(4) . .
Ag1 Cu1 Cu5 Cu2 128.14(4) . .
Ag2 Cu1 Cu5 Cu2 -30.47(4) . .
C61 Cu1 Cu5 Cu4 152.1(4) . .
C21 Cu1 Cu5 Cu4 -22.4(3) . .
N1 Cu1 Cu5 Cu4 179.3(5) . .
Ag1 Cu1 Cu5 Cu4 80.48(4) . .
Ag2 Cu1 Cu5 Cu4 -78.13(4) . .
C21 Cu4 Cu5 C51 -77.5(4) . .
C31 Cu4 Cu5 C51 42.5(4) . .
C41 Cu4 Cu5 C51 159.5(4) . .
Cu1 Cu4 Cu5 C51 -98.7(3) . .
Cu2 Cu4 Cu5 C51 20.7(3) . .
Cu3 Cu4 Cu5 C51 140.6(3) . .
Ag2 Cu4 Cu5 C51 -38.7(3) . .
Ag1 Cu4 Cu5 C51 -159.0(3) . .
Ag3 Cu4 Cu5 C51 81.1(3) . .
C21 Cu4 Cu5 C71 161.8(4) . .
C31 Cu4 Cu5 C71 -78.2(4) . .
C41 Cu4 Cu5 C71 38.9(4) . .
Cu1 Cu4 Cu5 C71 140.7(3) . .
Cu2 Cu4 Cu5 C71 -99.9(3) . .
Cu3 Cu4 Cu5 C71 20.0(3) . .
Ag2 Cu4 Cu5 C71 -159.3(3) . .
Ag1 Cu4 Cu5 C71 80.3(3) . .
Ag3 Cu4 Cu5 C71 -39.5(3) . .
C21 Cu4 Cu5 C61 40.9(4) . .
C31 Cu4 Cu5 C61 160.9(4) . .
C41 Cu4 Cu5 C61 -82.1(4) . .
Cu1 Cu4 Cu5 C61 19.7(3) . .
Cu2 Cu4 Cu5 C61 139.1(3) . .
Cu3 Cu4 Cu5 C61 -101.0(3) . .
Ag2 Cu4 Cu5 C61 79.7(3) . .
Ag1 Cu4 Cu5 C61 -40.7(3) . .
Ag3 Cu4 Cu5 C61 -160.5(3) . .
C21 Cu4 Cu5 Cu3 141.9(3) . .
C31 Cu4 Cu5 Cu3 -98.1(2) . .
C41 Cu4 Cu5 Cu3 18.9(2) . .
Cu1 Cu4 Cu5 Cu3 120.73(5) . .
Cu2 Cu4 Cu5 Cu3 -119.90(5) . .
Ag2 Cu4 Cu5 Cu3 -179.31(4) . .
Ag1 Cu4 Cu5 Cu3 60.34(3) . .
Ag3 Cu4 Cu5 Cu3 -59.50(4) . .
C21 Cu4 Cu5 Cu2 -98.2(3) . .
C31 Cu4 Cu5 Cu2 21.8(2) . .
C41 Cu4 Cu5 Cu2 138.8(3) . .
Cu1 Cu4 Cu5 Cu2 -119.37(5) . .
Cu3 Cu4 Cu5 Cu2 119.90(5) . .
Ag2 Cu4 Cu5 Cu2 -59.41(3) . .
Ag1 Cu4 Cu5 Cu2 -179.76(4) . .
Ag3 Cu4 Cu5 Cu2 60.40(3) . .
C21 Cu4 Cu5 Cu1 21.1(3) . .
C31 Cu4 Cu5 Cu1 141.1(2) . .
C41 Cu4 Cu5 Cu1 -101.8(3) . .
Cu2 Cu4 Cu5 Cu1 119.37(5) . .
Cu3 Cu4 Cu5 Cu1 -120.73(5) . .
Ag2 Cu4 Cu5 Cu1 59.96(4) . .
Ag1 Cu4 Cu5 Cu1 -60.39(3) . .
Ag3 Cu4 Cu5 Cu1 179.77(4) . .
P6 Ag1 P1 C101 -69.5(3) . .
C41 Ag1 P1 C101 35.5(4) . .
C61 Ag1 P1 C101 158.2(4) . .
Cu1 Ag1 P1 C101 117.5(3) . .
Cu3 Ag1 P1 C101 59.7(4) . .
Cu4 Ag1 P1 C101 79.3(3) . .
P6 Ag1 P1 C111 49.8(3) . .
C41 Ag1 P1 C111 154.7(4) . .
C61 Ag1 P1 C111 -82.6(4) . .
Cu1 Ag1 P1 C111 -123.3(3) . .
Cu3 Ag1 P1 C111 178.9(3) . .
Cu4 Ag1 P1 C111 -161.5(3) . .
P6 Ag1 P1 C1 170.2(3) . .
C41 Ag1 P1 C1 -84.8(4) . .
C61 Ag1 P1 C1 37.9(4) . .
Cu1 Ag1 P1 C1 -2.8(3) . .
Cu3 Ag1 P1 C1 -60.6(4) . .
Cu4 Ag1 P1 C1 -41.0(3) . .
P3 Ag2 P2 C211 -90.6(4) . .
C21 Ag2 P2 C211 139.5(5) . .
Cu2 Ag2 P2 C211 46.3(5) . .
Cu1 Ag2 P2 C211 97.2(4) . .
Cu4 Ag2 P2 C211 114.0(4) . .
P3 Ag2 P2 C201 26.2(4) . .
C21 Ag2 P2 C201 -103.6(4) . .
Cu2 Ag2 P2 C201 163.2(3) . .
Cu1 Ag2 P2 C201 -146.0(3) . .
Cu4 Ag2 P2 C201 -129.2(3) . .
P3 Ag2 P2 C5 140.2(3) . .
C21 Ag2 P2 C5 10.3(4) . .
Cu2 Ag2 P2 C5 -82.9(4) . .
Cu1 Ag2 P2 C5 -32.0(3) . .
Cu4 Ag2 P2 C5 -15.2(3) . .
C21 Ag2 P3 C311 158.2(4) . .
P2 Ag2 P3 C311 45.8(3) . .
Cu2 Ag2 P3 C311 -119.0(3) . .
Cu1 Ag2 P3 C311 -163.9(3) . .
Cu4 Ag2 P3 C311 -157.0(3) . .
C21 Ag2 P3 C301 38.8(4) . .
P2 Ag2 P3 C301 -73.6(4) . .
Cu2 Ag2 P3 C301 121.6(3) . .
Cu1 Ag2 P3 C301 76.7(4) . .
Cu4 Ag2 P3 C301 83.7(3) . .
C21 Ag2 P3 C6 -83.1(4) . .
P2 Ag2 P3 C6 164.5(3) . .
Cu2 Ag2 P3 C6 -0.3(3) . .
Cu1 Ag2 P3 C6 -45.2(4) . .
Cu4 Ag2 P3 C6 -38.2(3) . .
C31 Ag3 P4 C401 -99.5(4) . .
P5 Ag3 P4 C401 28.3(3) . .
Cu3 Ag3 P4 C401 165.4(3) . .
Cu2 Ag3 P4 C401 -141.7(3) . .
C71 Ag3 P4 C401 138.7(4) . .
Cu4 Ag3 P4 C401 -123.8(3) . .
C31 Ag3 P4 C411 141.4(4) . .
P5 Ag3 P4 C411 -90.8(4) . .
Cu3 Ag3 P4 C411 46.3(4) . .
Cu2 Ag3 P4 C411 99.2(4) . .
C71 Ag3 P4 C411 19.5(5) . .
Cu4 Ag3 P4 C411 117.1(4) . .
C31 Ag3 P4 C10 11.6(4) . .
P5 Ag3 P4 C10 139.4(3) . .
Cu3 Ag3 P4 C10 -83.5(4) . .
Cu2 Ag3 P4 C10 -30.6(3) . .
C71 Ag3 P4 C10 -110.3(4) . .
Cu4 Ag3 P4 C10 -12.7(3) . .
C31 Ag3 P5 C501 39.3(4) . .
P4 Ag3 P5 C501 -71.0(4) . .
Cu3 Ag3 P5 C501 122.9(4) . .
Cu2 Ag3 P5 C501 70.9(5) . .
C71 Ag3 P5 C501 163.2(4) . .
Cu4 Ag3 P5 C501 83.9(4) . .
C31 Ag3 P5 C511 157.3(4) . .
P4 Ag3 P5 C511 47.0(3) . .
Cu3 Ag3 P5 C511 -119.0(3) . .
Cu2 Ag3 P5 C511 -171.1(4) . .
C71 Ag3 P5 C511 -78.8(4) . .
Cu4 Ag3 P5 C511 -158.1(3) . .
C31 Ag3 P5 C11 -81.6(4) . .
P4 Ag3 P5 C11 168.1(3) . .
Cu3 Ag3 P5 C11 2.1(3) . .
Cu2 Ag3 P5 C11 -50.0(4) . .
C71 Ag3 P5 C11 42.3(4) . .
Cu4 Ag3 P5 C11 -37.0(3) . .
P1 Ag1 P6 C611 -97.5(4) . .
C41 Ag1 P6 C611 138.9(4) . .
C61 Ag1 P6 C611 17.3(5) . .
Cu1 Ag1 P6 C611 56.9(5) . .
Cu3 Ag1 P6 C611 96.9(4) . .
Cu4 Ag1 P6 C611 117.6(4) . .
P1 Ag1 P6 C601 19.8(3) . .
C41 Ag1 P6 C601 -103.7(4) . .
C61 Ag1 P6 C601 134.7(4) . .
Cu1 Ag1 P6 C601 174.2(4) . .
Cu3 Ag1 P6 C601 -145.8(3) . .
Cu4 Ag1 P6 C601 -125.0(3) . .
P1 Ag1 P6 C15 133.1(3) . .
C41 Ag1 P6 C15 9.5(4) . .
C61 Ag1 P6 C15 -112.0(4) . .
Cu1 Ag1 P6 C15 -72.5(4) . .
Cu3 Ag1 P6 C15 -32.5(3) . .
Cu4 Ag1 P6 C15 -11.7(3) . .
C61 Cu1 N1 C1 -87.5(7) . .
C21 Cu1 N1 C1 90.8(6) . .
Cu4 Cu1 N1 C1 69.4(7) . .
Ag1 Cu1 N1 C1 -17.6(6) . .
Cu5 Cu1 N1 C1 -109.5(6) . .
Ag2 Cu1 N1 C1 153.8(6) . .
C61 Cu1 N1 C5 107.8(6) . .
C21 Cu1 N1 C5 -73.9(6) . .
Cu4 Cu1 N1 C5 -95.3(6) . .
Ag1 Cu1 N1 C5 177.7(5) . .
Cu5 Cu1 N1 C5 85.8(7) . .
Ag2 Cu1 N1 C5 -10.9(6) . .
C51 Cu2 N2 C6 -88.1(6) . .
C31 Cu2 N2 C6 91.2(6) . .
Cu4 Cu2 N2 C6 69.9(7) . .
Cu5 Cu2 N2 C6 -113.1(6) . .
Ag2 Cu2 N2 C6 -13.6(6) . .
Ag3 Cu2 N2 C6 153.9(6) . .
C51 Cu2 N2 C10 107.3(6) . .
C31 Cu2 N2 C10 -73.3(6) . .
Cu4 Cu2 N2 C10 -94.7(6) . .
Cu5 Cu2 N2 C10 82.3(7) . .
Ag2 Cu2 N2 C10 -178.2(5) . .
Ag3 Cu2 N2 C10 -10.6(6) . .
C71 Cu3 N3 C15 111.0(7) . .
C41 Cu3 N3 C15 -71.6(6) . .
Cu5 Cu3 N3 C15 85.4(8) . .
Cu4 Cu3 N3 C15 -89.8(6) . .
Ag3 Cu3 N3 C15 -175.4(5) . .
Ag1 Cu3 N3 C15 -6.6(6) . .
C71 Cu3 N3 C11 -88.5(7) . .
C41 Cu3 N3 C11 89.0(6) . .
Cu5 Cu3 N3 C11 -114.1(6) . .
Cu4 Cu3 N3 C11 70.8(7) . .
Ag3 Cu3 N3 C11 -14.9(6) . .
Ag1 Cu3 N3 C11 154.0(5) . .
C5 N1 C1 C2 3.3(12) . .
Cu1 N1 C1 C2 -161.0(6) . .
C5 N1 C1 P1 -179.5(6) . .
Cu1 N1 C1 P1 16.2(8) . .
C101 P1 C1 N1 -132.4(6) . .
C111 P1 C1 N1 116.4(6) . .
Ag1 P1 C1 N1 -7.5(7) . .
C101 P1 C1 C2 44.6(8) . .
C111 P1 C1 C2 -66.6(8) . .
Ag1 P1 C1 C2 169.5(6) . .
N1 C1 C2 C3 -4.4(12) . .
P1 C1 C2 C3 178.8(7) . .
C1 C2 C3 C4 1.9(13) . .
C2 C3 C4 C5 1.5(13) . .
C1 N1 C5 C4 0.1(12) . .
Cu1 N1 C5 C4 164.6(6) . .
C1 N1 C5 P2 -178.5(6) . .
Cu1 N1 C5 P2 -14.0(8) . .
C3 C4 C5 N1 -2.6(12) . .
C3 C4 C5 P2 175.8(7) . .
C211 P2 C5 N1 -98.8(7) . .
C201 P2 C5 N1 151.6(6) . .
Ag2 P2 C5 N1 36.8(7) . .
C211 P2 C5 C4 82.7(8) . .
C201 P2 C5 C4 -26.9(8) . .
Ag2 P2 C5 C4 -141.7(7) . .
C10 N2 C6 C7 -0.5(12) . .
Cu2 N2 C6 C7 -165.0(6) . .
C10 N2 C6 P3 178.7(6) . .
Cu2 N2 C6 P3 14.1(8) . .
C311 P3 C6 N2 113.6(6) . .
C301 P3 C6 N2 -137.5(6) . .
Ag2 P3 C6 N2 -8.3(7) . .
C311 P3 C6 C7 -67.3(8) . .
C301 P3 C6 C7 41.7(8) . .
Ag2 P3 C6 C7 170.9(6) . .
N2 C6 C7 C8 0.0(13) . .
P3 C6 C7 C8 -179.1(7) . .
C6 C7 C8 C9 -0.9(14) . .
C7 C8 C9 C10 2.4(14) . .
C6 N2 C10 C9 2.0(12) . .
Cu2 N2 C10 C9 166.8(6) . .
C6 N2 C10 P4 -177.6(6) . .
Cu2 N2 C10 P4 -12.8(8) . .
C8 C9 C10 N2 -3.0(13) . .
C8 C9 C10 P4 176.6(7) . .
C401 P4 C10 N2 147.3(6) . .
C411 P4 C10 N2 -102.3(7) . .
Ag3 P4 C10 N2 34.7(7) . .
C401 P4 C10 C9 -32.2(9) . .
C411 P4 C10 C9 78.1(9) . .
Ag3 P4 C10 C9 -144.9(7) . .
C15 N3 C11 C12 1.9(12) . .
Cu3 N3 C11 C12 -159.0(6) . .
C15 N3 C11 P5 178.0(6) . .
Cu3 N3 C11 P5 17.0(8) . .
C501 P5 C11 N3 -140.1(6) . .
C511 P5 C11 N3 111.9(6) . .
Ag3 P5 C11 N3 -12.1(7) . .
C501 P5 C11 C12 35.9(8) . .
C511 P5 C11 C12 -72.1(8) . .
Ag3 P5 C11 C12 163.9(6) . .
N3 C11 C12 C13 -1.9(12) . .
P5 C11 C12 C13 -177.5(6) . .
C11 C12 C13 C14 0.7(13) . .
C12 C13 C14 C15 0.4(13) . .
C11 N3 C15 C14 -0.8(12) . .
Cu3 N3 C15 C14 160.2(7) . .
C11 N3 C15 P6 -179.3(6) . .
Cu3 N3 C15 P6 -18.3(8) . .
C13 C14 C15 N3 -0.3(14) . .
C13 C14 C15 P6 177.9(7) . .
C611 P6 C15 N3 -97.1(7) . .
C601 P6 C15 N3 152.4(6) . .
Ag1 P6 C15 N3 39.4(7) . .
C611 P6 C15 C14 84.5(8) . .
C601 P6 C15 C14 -26.0(9) . .
Ag1 P6 C15 C14 -138.9(7) . .
C61 Cu1 C21 C22 172.4(14) . .
N1 Cu1 C21 C22 -2.3(16) . .
Cu4 Cu1 C21 C22 161.0(17) . .
Ag1 Cu1 C21 C22 105.8(16) . .
Cu5 Cu1 C21 C22 -173.3(15) . .
Ag2 Cu1 C21 C22 -108.1(16) . .
C61 Cu1 C21 Cu4 11.4(14) . .
N1 Cu1 C21 Cu4 -163.3(3) . .
Ag1 Cu1 C21 Cu4 -55.1(3) . .
Cu5 Cu1 C21 Cu4 25.8(3) . .
Ag2 Cu1 C21 Cu4 91.0(3) . .
C61 Cu1 C21 Ag2 -79.6(13) . .
N1 Cu1 C21 Ag2 105.8(2) . .
Cu4 Cu1 C21 Ag2 -91.0(3) . .
Ag1 Cu1 C21 Ag2 -146.09(10) . .
Cu5 Cu1 C21 Ag2 -65.2(2) . .
C31 Cu4 C21 C22 56.1(10) . .
C41 Cu4 C21 C22 -79.7(10) . .
Cu1 Cu4 C21 C22 -168.0(11) . .
Cu2 Cu4 C21 C22 106.5(9) . .
Cu3 Cu4 C21 C22 -133.7(8) . .
Cu5 Cu4 C21 C22 167.8(9) . .
Ag2 Cu4 C21 C22 119.9(10) . .
Ag1 Cu4 C21 C22 -127.0(9) . .
Ag3 Cu4 C21 C22 99.8(11) . .
C31 Cu4 C21 Cu1 -135.9(3) . .
C41 Cu4 C21 Cu1 88.3(4) . .
Cu2 Cu4 C21 Cu1 -85.5(2) . .
Cu3 Cu4 C21 Cu1 34.2(5) . .
Cu5 Cu4 C21 Cu1 -24.3(3) . .
Ag2 Cu4 C21 Cu1 -72.2(2) . .
Ag1 Cu4 C21 Cu1 40.9(2) . .
Ag3 Cu4 C21 Cu1 -92.2(7) . .
C31 Cu4 C21 Ag2 -63.8(4) . .
C41 Cu4 C21 Ag2 160.4(3) . .
Cu1 Cu4 C21 Ag2 72.2(2) . .
Cu2 Cu4 C21 Ag2 -13.4(3) . .
Cu3 Cu4 C21 Ag2 106.4(3) . .
Cu5 Cu4 C21 Ag2 47.9(2) . .
Ag1 Cu4 C21 Ag2 113.10(19) . .
Ag3 Cu4 C21 Ag2 -20.1(8) . .
P3 Ag2 C21 C22 -44.4(8) . .
P2 Ag2 C21 C22 82.1(7) . .
Cu2 Ag2 C21 C22 -119.8(7) . .
Cu1 Ag2 C21 C22 148.8(9) . .
Cu4 Ag2 C21 C22 -132.4(9) . .
P3 Ag2 C21 Cu1 166.74(11) . .
P2 Ag2 C21 Cu1 -66.7(2) . .
Cu2 Ag2 C21 Cu1 91.4(2) . .
Cu4 Ag2 C21 Cu1 78.8(3) . .
P3 Ag2 C21 Cu4 88.0(3) . .
P2 Ag2 C21 Cu4 -145.4(2) . .
Cu2 Ag2 C21 Cu4 12.6(2) . .
Cu1 Ag2 C21 Cu4 -78.8(3) . .
Cu1 C21 C22 C23 28(21) . .
Cu4 C21 C22 C23 -176(100) . .
Ag2 C21 C22 C23 -69(20) . .
C21 C22 C23 C24 80(20) . .
C21 C22 C23 C28 -98(20) . .
C28 C23 C24 C25 1.0(16) . .
C22 C23 C24 C25 -176.9(10) . .
C23 C24 C25 C26 -1.1(16) . .
C24 C25 C26 C27 0.7(18) . .
C24 C25 C26 C29 177.2(10) . .
C25 C26 C27 C28 0(2) . .
C29 C26 C27 C28 -176.6(12) . .
C26 C27 C28 C23 0(2) . .
C24 C23 C28 C27 -0.5(17) . .
C22 C23 C28 C27 177.6(11) . .
C51 Cu2 C31 C32 155.4(15) . .
N2 Cu2 C31 C32 -22.6(18) . .
Cu4 Cu2 C31 C32 140.6(19) . .
Cu5 Cu2 C31 C32 168.1(17) . .
Ag2 Cu2 C31 C32 84.5(17) . .
Ag3 Cu2 C31 C32 -128.2(18) . .
C51 Cu2 C31 Cu4 14.8(13) . .
N2 Cu2 C31 Cu4 -163.2(3) . .
Cu5 Cu2 C31 Cu4 27.4(3) . .
Ag2 Cu2 C31 Cu4 -56.2(2) . .
Ag3 Cu2 C31 Cu4 91.2(2) . .
C51 Cu2 C31 Ag3 -76.4(12) . .
N2 Cu2 C31 Ag3 105.6(2) . .
Cu4 Cu2 C31 Ag3 -91.2(2) . .
Cu5 Cu2 C31 Ag3 -63.77(19) . .
Ag2 Cu2 C31 Ag3 -147.33(10) . .
C21 Cu4 C31 C32 -73.2(8) . .
C41 Cu4 C31 C32 64.4(8) . .
Cu1 Cu4 C31 C32 -128.8(7) . .
Cu2 Cu4 C31 C32 -161.7(9) . .
Cu3 Cu4 C31 C32 113.0(7) . .
Cu5 Cu4 C31 C32 173.1(7) . .
Ag2 Cu4 C31 C32 -118.7(8) . .
Ag1 Cu4 C31 C32 114.8(8) . .
Ag3 Cu4 C31 C32 125.5(9) . .
C21 Cu4 C31 Cu2 88.5(4) . .
C41 Cu4 C31 Cu2 -133.8(3) . .
Cu1 Cu4 C31 Cu2 32.9(5) . .
Cu3 Cu4 C31 Cu2 -85.3(2) . .
Cu5 Cu4 C31 Cu2 -25.2(3) . .
Ag2 Cu4 C31 Cu2 43.1(2) . .
Ag1 Cu4 C31 Cu2 -83.5(6) . .
Ag3 Cu4 C31 Cu2 -72.8(2) . .
C21 Cu4 C31 Ag3 161.3(3) . .
C41 Cu4 C31 Ag3 -61.1(4) . .
Cu1 Cu4 C31 Ag3 105.7(3) . .
Cu2 Cu4 C31 Ag3 72.8(2) . .
Cu3 Cu4 C31 Ag3 -12.5(2) . .
Cu5 Cu4 C31 Ag3 47.5(2) . .
Ag2 Cu4 C31 Ag3 115.8(2) . .
Ag1 Cu4 C31 Ag3 -10.7(7) . .
P5 Ag3 C31 C32 -35.3(9) . .
P4 Ag3 C31 C32 89.1(8) . .
Cu3 Ag3 C31 C32 -111.0(8) . .
Cu2 Ag3 C31 C32 156.4(9) . .
C71 Ag3 C31 C32 -146.5(7) . .
Cu4 Ag3 C31 C32 -123.1(9) . .
P5 Ag3 C31 Cu2 168.32(11) . .
P4 Ag3 C31 Cu2 -67.3(2) . .
Cu3 Ag3 C31 Cu2 92.6(2) . .
C71 Ag3 C31 Cu2 57.1(4) . .
Cu4 Ag3 C31 Cu2 80.6(3) . .
P5 Ag3 C31 Cu4 87.8(3) . .
P4 Ag3 C31 Cu4 -147.9(2) . .
Cu3 Ag3 C31 Cu4 12.0(2) . .
Cu2 Ag3 C31 Cu4 -80.6(3) . .
C71 Ag3 C31 Cu4 -23.5(4) . .
Cu2 C31 C32 C33 -88(9) . .
Cu4 C31 C32 C33 47(9) . .
Ag3 C31 C32 C33 154(9) . .
C31 C32 C33 C34 12(10) . .
C31 C32 C33 C38 -170(9) . .
C38 C33 C34 C35 2.8(15) . .
C32 C33 C34 C35 -178.5(10) . .
C33 C34 C35 C36 -3.7(18) . .
C34 C35 C36 C37 2.0(18) . .
C34 C35 C36 C39 -179.4(12) . .
C35 C36 C37 C38 0.4(18) . .
C39 C36 C37 C38 -178.3(12) . .
C34 C33 C38 C37 -0.4(16) . .
C32 C33 C38 C37 -179.1(10) . .
C36 C37 C38 C33 -1.2(18) . .
C71 Cu3 C41 C42 140.7(17) . .
N3 Cu3 C41 C42 -31.2(17) . .
Cu5 Cu3 C41 C42 158.0(16) . .
Cu4 Cu3 C41 C42 133.7(18) . .
Ag3 Cu3 C41 C42 76.3(17) . .
Ag1 Cu3 C41 C42 -137.8(17) . .
C71 Cu3 C41 Cu4 7.0(14) . .
N3 Cu3 C41 Cu4 -164.9(3) . .
Cu5 Cu3 C41 Cu4 24.3(3) . .
Ag3 Cu3 C41 Cu4 -57.4(2) . .
Ag1 Cu3 C41 Cu4 88.5(2) . .
C71 Cu3 C41 Ag1 -81.5(13) . .
N3 Cu3 C41 Ag1 106.6(2) . .
Cu5 Cu3 C41 Ag1 -64.18(18) . .
Cu4 Cu3 C41 Ag1 -88.5(2) . .
Ag3 Cu3 C41 Ag1 -145.91(9) . .
C21 Cu4 C41 C42 64.5(8) . .
C31 Cu4 C41 C42 -71.9(8) . .
Cu1 Cu4 C41 C42 116.9(7) . .
Cu2 Cu4 C41 C42 -124.4(7) . .
Cu3 Cu4 C41 C42 -158.6(9) . .
Cu5 Cu4 C41 C42 179.3(7) . .
Ag2 Cu4 C41 C42 117.4(8) . .
Ag1 Cu4 C41 C42 130.3(9) . .
Ag3 Cu4 C41 C42 -115.3(7) . .
C21 Cu4 C41 Cu3 -136.9(3) . .
C31 Cu4 C41 Cu3 86.7(4) . .
Cu1 Cu4 C41 Cu3 -84.5(2) . .
Cu2 Cu4 C41 Cu3 34.2(5) . .
Cu5 Cu4 C41 Cu3 -22.2(3) . .
Ag2 Cu4 C41 Cu3 -84.0(8) . .
Ag1 Cu4 C41 Cu3 -71.1(2) . .
Ag3 Cu4 C41 Cu3 43.2(2) . .
C21 Cu4 C41 Ag1 -65.9(4) . .
C31 Cu4 C41 Ag1 157.8(3) . .
Cu1 Cu4 C41 Ag1 -13.4(3) . .
Cu2 Cu4 C41 Ag1 105.3(3) . .
Cu3 Cu4 C41 Ag1 71.1(2) . .
Cu5 Cu4 C41 Ag1 48.9(2) . .
Ag2 Cu4 C41 Ag1 -12.9(9) . .
Ag3 Cu4 C41 Ag1 114.3(2) . .
P1 Ag1 C41 C42 -33.3(9) . .
P6 Ag1 C41 C42 88.1(9) . .
C61 Ag1 C41 C42 -142.8(8) . .
Cu1 Ag1 C41 C42 -107.6(9) . .
Cu3 Ag1 C41 C42 157.3(10) . .
Cu4 Ag1 C41 C42 -120.0(10) . .
P1 Ag1 C41 Cu3 169.44(12) . .
P6 Ag1 C41 Cu3 -69.2(2) . .
C61 Ag1 C41 Cu3 59.9(4) . .
Cu1 Ag1 C41 Cu3 95.1(2) . .
Cu4 Ag1 C41 Cu3 82.7(3) . .
P1 Ag1 C41 Cu4 86.7(3) . .
P6 Ag1 C41 Cu4 -151.9(3) . .
C61 Ag1 C41 Cu4 -22.9(4) . .
Cu1 Ag1 C41 Cu4 12.4(2) . .
Cu3 Ag1 C41 Cu4 -82.7(3) . .
Cu3 C41 C42 C43 -28(10) . .
Cu4 C41 C42 C43 100(9) . .
Ag1 C41 C42 C43 -154(9) . .
C41 C42 C43 C44 -95(9) . .
C41 C42 C43 C48 83(9) . .
C48 C43 C44 C45 -4(2) . .
C42 C43 C44 C45 173.8(13) . .
C43 C44 C45 C46 2(3) . .
C44 C45 C46 C47 2(3) . .
C44 C45 C46 C49 -176.8(15) . .
C45 C46 C47 C48 -4(3) . .
C49 C46 C47 C48 175.1(16) . .
C44 C43 C48 C47 2(2) . .
C42 C43 C48 C47 -175.4(14) . .
C46 C47 C48 C43 2(3) . .
C31 Cu2 C51 C52 151(2) . .
N2 Cu2 C51 C52 -31(2) . .
Cu4 Cu2 C51 C52 164(2) . .
Cu5 Cu2 C51 C52 136(3) . .
Ag2 Cu2 C51 C52 -133(2) . .
Ag3 Cu2 C51 C52 83(2) . .
C31 Cu2 C51 Cu5 15.0(13) . .
N2 Cu2 C51 Cu5 -167.1(2) . .
Cu4 Cu2 C51 Cu5 27.3(3) . .
Ag2 Cu2 C51 Cu5 91.0(2) . .
Ag3 Cu2 C51 Cu5 -53.4(3) . .
C71 Cu5 C51 C52 -81.3(8) . .
C61 Cu5 C51 C52 66.9(8) . .
Cu3 Cu5 C51 C52 -135.9(7) . .
Cu2 Cu5 C51 C52 -164.9(9) . .
Cu1 Cu5 C51 C52 113.5(7) . .
Cu4 Cu5 C51 C52 170.7(7) . .
C71 Cu5 C51 Cu2 83.6(4) . .
C61 Cu5 C51 Cu2 -128.2(3) . .
Cu3 Cu5 C51 Cu2 29.0(5) . .
Cu1 Cu5 C51 Cu2 -81.6(3) . .
Cu4 Cu5 C51 Cu2 -24.4(3) . .
Cu2 C51 C52 C53 -62(24) . .
Cu5 C51 C52 C53 70(23) . .
C51 C52 C53 C54 152(22) . .
C51 C52 C53 C58 -27(23) . .
C58 C53 C54 C55 0.8(13) . .
C52 C53 C54 C55 -178.6(9) . .
C53 C54 C55 C56 0.7(14) . .
C54 C55 C56 C57 -2.5(14) . .
C54 C55 C56 C59 175.9(8) . .
C55 C56 C57 C58 2.9(15) . .
C59 C56 C57 C58 -175.5(9) . .
C56 C57 C58 C53 -1.5(15) . .
C54 C53 C58 C57 -0.4(14) . .
C52 C53 C58 C57 178.9(9) . .
C21 Cu1 C61 C62 165(2) . .
N1 Cu1 C61 C62 -20(3) . .
Cu4 Cu1 C61 C62 175(3) . .
Ag1 Cu1 C61 C62 -122(3) . .
Cu5 Cu1 C61 C62 148(3) . .
Ag2 Cu1 C61 C62 94(3) . .
C21 Cu1 C61 Cu5 17.0(14) . .
N1 Cu1 C61 Cu5 -168.5(2) . .
Cu4 Cu1 C61 Cu5 26.6(3) . .
Ag1 Cu1 C61 Cu5 89.6(2) . .
Ag2 Cu1 C61 Cu5 -54.7(3) . .
C21 Cu1 C61 Ag1 -72.5(13) . .
N1 Cu1 C61 Ag1 102.0(2) . .
Cu4 Cu1 C61 Ag1 -63.0(2) . .
Cu5 Cu1 C61 Ag1 -89.6(2) . .
Ag2 Cu1 C61 Ag1 -144.24(9) . .
C51 Cu5 C61 C62 -87.7(8) . .
C71 Cu5 C61 C62 60.2(8) . .
Cu3 Cu5 C61 C62 107.8(7) . .
Cu2 Cu5 C61 C62 -141.3(6) . .
Cu1 Cu5 C61 C62 -169.8(9) . .
Cu4 Cu5 C61 C62 167.1(7) . .
C51 Cu5 C61 Cu1 82.1(4) . .
C71 Cu5 C61 Cu1 -130.0(4) . .
Cu3 Cu5 C61 Cu1 -82.4(3) . .
Cu2 Cu5 C61 Cu1 28.5(5) . .
Cu4 Cu5 C61 Cu1 -23.0(3) . .
C51 Cu5 C61 Ag1 152.2(3) . .
C71 Cu5 C61 Ag1 -59.8(4) . .
Cu3 Cu5 C61 Ag1 -12.2(3) . .
Cu2 Cu5 C61 Ag1 98.6(3) . .
Cu1 Cu5 C61 Ag1 70.1(3) . .
Cu4 Cu5 C61 Ag1 47.1(2) . .
P1 Ag1 C61 C62 94.5(8) . .
P6 Ag1 C61 C62 -32.2(9) . .
C41 Ag1 C61 C62 -139.8(8) . .
Cu1 Ag1 C61 C62 162.6(10) . .
Cu3 Ag1 C61 C62 -103.2(8) . .
Cu4 Ag1 C61 C62 -154.7(8) . .
P1 Ag1 C61 Cu1 -68.0(3) . .
P6 Ag1 C61 Cu1 165.24(12) . .
C41 Ag1 C61 Cu1 57.6(4) . .
Cu3 Ag1 C61 Cu1 94.2(2) . .
Cu4 Ag1 C61 Cu1 42.7(2) . .
P1 Ag1 C61 Cu5 -150.5(2) . .
P6 Ag1 C61 Cu5 82.8(3) . .
C41 Ag1 C61 Cu5 -24.8(4) . .
Cu1 Ag1 C61 Cu5 -82.5(3) . .
Cu3 Ag1 C61 Cu5 11.7(2) . .
Cu4 Ag1 C61 Cu5 -39.7(2) . .
Cu1 C61 C62 C63 -35(39) . .
Cu5 C61 C62 C63 111(37) . .
Ag1 C61 C62 C63 -149(37) . .
C61 C62 C63 C64 113(37) . .
C61 C62 C63 C68 -66(37) . .
C68 C63 C64 C65 1.3(13) . .
C62 C63 C64 C65 -177.2(8) . .
C63 C64 C65 C66 -1.5(14) . .
C64 C65 C66 C67 -0.4(14) . .
C64 C65 C66 C69 177.9(9) . .
C65 C66 C67 C68 2.5(15) . .
C69 C66 C67 C68 -175.7(9) . .
C66 C67 C68 C63 -2.6(15) . .
C64 C63 C68 C67 0.7(13) . .
C62 C63 C68 C67 179.2(8) . .
C41 Cu3 C71 C72 161.5(18) . .
N3 Cu3 C71 C72 -27(2) . .
Cu5 Cu3 C71 C72 141(2) . .
Cu4 Cu3 C71 C72 167(2) . .
Ag3 Cu3 C71 C72 -129(2) . .
Ag1 Cu3 C71 C72 87(2) . .
C41 Cu3 C71 Cu5 20.4(14) . .
N3 Cu3 C71 Cu5 -168.1(2) . .
Cu4 Cu3 C71 Cu5 26.2(3) . .
Ag3 Cu3 C71 Cu5 89.6(3) . .
Ag1 Cu3 C71 Cu5 -54.0(3) . .
C41 Cu3 C71 Ag3 -69.3(13) . .
N3 Cu3 C71 Ag3 102.3(2) . .
Cu5 Cu3 C71 Ag3 -89.6(3) . .
Cu4 Cu3 C71 Ag3 -63.4(2) . .
Ag1 Cu3 C71 Ag3 -143.60(9) . .
C51 Cu5 C71 C72 65.1(9) . .
C61 Cu5 C71 C72 -82.4(9) . .
Cu3 Cu5 C71 C72 -163.8(11) . .
Cu2 Cu5 C71 C72 113.1(8) . .
Cu1 Cu5 C71 C72 -136.5(7) . .
Cu4 Cu5 C71 C72 172.5(8) . .
C51 Cu5 C71 Cu3 -131.0(4) . .
C61 Cu5 C71 Cu3 81.4(4) . .
Cu2 Cu5 C71 Cu3 -83.0(3) . .
Cu1 Cu5 C71 Cu3 27.3(5) . .
Cu4 Cu5 C71 Cu3 -23.6(3) . .
C51 Cu5 C71 Ag3 -63.2(4) . .
C61 Cu5 C71 Ag3 149.3(3) . .
Cu3 Cu5 C71 Ag3 67.9(3) . .
Cu2 Cu5 C71 Ag3 -15.2(3) . .
Cu1 Cu5 C71 Ag3 95.2(3) . .
Cu4 Cu5 C71 Ag3 44.2(2) . .
C31 Ag3 C71 C72 -142.7(9) . .
P5 Ag3 C71 C72 89.0(10) . .
P4 Ag3 C71 C72 -35.3(11) . .
Cu3 Ag3 C71 C72 158.0(12) . .
Cu2 Ag3 C71 C72 -106.7(10) . .
Cu4 Ag3 C71 C72 -157.9(10) . .
C31 Ag3 C71 Cu3 59.3(4) . .
P5 Ag3 C71 Cu3 -68.9(3) . .
P4 Ag3 C71 Cu3 166.70(15) . .
Cu2 Ag3 C71 Cu3 95.4(3) . .
Cu4 Ag3 C71 Cu3 44.1(2) . .
C31 Ag3 C71 Cu5 -21.6(4) . .
P5 Ag3 C71 Cu5 -149.9(3) . .
P4 Ag3 C71 Cu5 85.8(3) . .
Cu3 Ag3 C71 Cu5 -80.9(3) . .
Cu2 Ag3 C71 Cu5 14.4(3) . .
Cu4 Ag3 C71 Cu5 -36.8(2) . .
Cu3 C71 C72 C73 -95(89) . .
Cu5 C71 C72 C73 41(89) . .
Ag3 C71 C72 C73 147(100) . .
C71 C72 C73 C74 -178(100) . .
C71 C72 C73 C78 2(89) . .
C78 C73 C74 C75 3.1(14) . .
C72 C73 C74 C75 -176.4(9) . .
C73 C74 C75 C76 -3.7(15) . .
C74 C75 C76 C77 2.3(14) . .
C74 C75 C76 C79 177.2(9) . .
C75 C76 C77 C78 -0.4(15) . .
C79 C76 C77 C78 -175.4(9) . .
C76 C77 C78 C73 -0.1(14) . .
C74 C73 C78 C77 -1.3(14) . .
C72 C73 C78 C77 178.3(9) . .
C111 P1 C101 C102 18.2(10) . .
C1 P1 C101 C102 -90.2(9) . .
Ag1 P1 C101 C102 139.3(8) . .
C111 P1 C101 C106 -159.2(7) . .
C1 P1 C101 C106 92.4(7) . .
Ag1 P1 C101 C106 -38.0(8) . .
C106 C101 C102 C103 -1.3(15) . .
P1 C101 C102 C103 -178.7(8) . .
C101 C102 C103 C104 2.4(16) . .
C102 C103 C104 C105 -3.1(16) . .
C103 C104 C105 C106 2.9(16) . .
C104 C105 C106 C101 -1.8(16) . .
C102 C101 C106 C105 1.1(14) . .
P1 C101 C106 C105 178.6(8) . .
C101 P1 C111 C116 112.3(7) . .
C1 P1 C111 C116 -140.0(7) . .
Ag1 P1 C111 C116 -9.8(8) . .
C101 P1 C111 C112 -67.8(9) . .
C1 P1 C111 C112 39.9(9) . .
Ag1 P1 C111 C112 170.2(7) . .
C116 C111 C112 C113 -0.4(14) . .
P1 C111 C112 C113 179.7(7) . .
C111 C112 C113 C114 0.9(16) . .
C112 C113 C114 C115 -0.7(16) . .
C113 C114 C115 C116 0.0(15) . .
C114 C115 C116 C111 0.5(15) . .
C112 C111 C116 C115 -0.3(14) . .
P1 C111 C116 C115 179.6(8) . .
C211 P2 C201 C202 -159.5(8) . .
C5 P2 C201 C202 -48.9(8) . .
Ag2 P2 C201 C202 73.7(8) . .
C211 P2 C201 C206 28.6(8) . .
C5 P2 C201 C206 139.1(7) . .
Ag2 P2 C201 C206 -98.3(7) . .
C206 C201 C202 C203 -2.2(15) . .
P2 C201 C202 C203 -173.8(8) . .
C201 C202 C203 C204 2.4(16) . .
C202 C203 C204 C205 -4.0(19) . .
C203 C204 C205 C206 5(2) . .
C204 C205 C206 C201 -4.4(17) . .
C202 C201 C206 C205 3.0(14) . .
P2 C201 C206 C205 174.7(8) . .
C201 P2 C211 C216 -130.1(9) . .
C5 P2 C211 C216 120.9(9) . .
Ag2 P2 C211 C216 -13.0(10) . .
C201 P2 C211 C212 53.7(10) . .
C5 P2 C211 C212 -55.3(11) . .
Ag2 P2 C211 C212 170.9(8) . .
C216 C211 C212 C213 6.3(18) . .
P2 C211 C212 C213 -177.6(10) . .
C211 C212 C213 C214 -4(2) . .
C212 C213 C214 C215 1(2) . .
C213 C214 C215 C216 0(2) . .
C212 C211 C216 C215 -5.4(16) . .
P2 C211 C216 C215 178.4(8) . .
C214 C215 C216 C211 2.4(18) . .
C311 P3 C301 C306 149.1(8) . .
C6 P3 C301 C306 41.9(8) . .
Ag2 P3 C301 C306 -89.4(8) . .
C311 P3 C301 C302 -35.3(8) . .
C6 P3 C301 C302 -142.5(7) . .
Ag2 P3 C301 C302 86.2(7) . .
C306 C301 C302 C303 -0.9(14) . .
P3 C301 C302 C303 -176.5(8) . .
C301 C302 C303 C304 0.4(16) . .
C302 C303 C304 C305 -1.0(18) . .
C303 C304 C305 C306 2.1(17) . .
C304 C305 C306 C301 -2.7(17) . .
C302 C301 C306 C305 2.1(15) . .
P3 C301 C306 C305 177.7(9) . .
C301 P3 C311 C312 -47.6(9) . .
C6 P3 C311 C312 58.0(9) . .
Ag2 P3 C311 C312 -173.4(7) . .
C301 P3 C311 C316 132.7(7) . .
C6 P3 C311 C316 -121.7(7) . .
Ag2 P3 C311 C316 6.8(8) . .
C316 C311 C312 C313 4.5(15) . .
P3 C311 C312 C313 -175.3(8) . .
C311 C312 C313 C314 -5.5(16) . .
C312 C313 C314 C315 3.0(16) . .
C313 C314 C315 C316 0.6(15) . .
C312 C311 C316 C315 -0.9(14) . .
P3 C311 C316 C315 178.9(7) . .
C314 C315 C316 C311 -1.6(15) . .
C411 P4 C401 C402 23.8(9) . .
C10 P4 C401 C402 133.1(8) . .
Ag3 P4 C401 C402 -105.0(7) . .
C411 P4 C401 C406 -163.9(7) . .
C10 P4 C401 C406 -54.6(8) . .
Ag3 P4 C401 C406 67.4(7) . .
C406 C401 C402 C403 -0.3(14) . .
P4 C401 C402 C403 171.8(7) . .
C401 C402 C403 C404 0.1(15) . .
C402 C403 C404 C405 -0.5(16) . .
C403 C404 C405 C406 1.3(16) . .
C404 C405 C406 C401 -1.5(15) . .
C402 C401 C406 C405 1.0(14) . .
P4 C401 C406 C405 -171.5(8) . .
C401 P4 C411 C412 -127.7(7) . .
C10 P4 C411 C412 125.3(7) . .
Ag3 P4 C411 C412 -9.5(9) . .
C401 P4 C411 C416 50.8(10) . .
C10 P4 C411 C416 -56.1(10) . .
Ag3 P4 C411 C416 169.0(8) . .
C416 C411 C412 C413 -1.2(15) . .
P4 C411 C412 C413 177.4(8) . .
C411 C412 C413 C414 0.0(16) . .
C412 C413 C414 C415 0.7(18) . .
C413 C414 C415 C416 -0.3(19) . .
C412 C411 C416 C415 1.6(16) . .
P4 C411 C416 C415 -176.9(8) . .
C414 C415 C416 C411 -0.9(18) . .
C511 P5 C501 C502 163.2(8) . .
C11 P5 C501 C502 55.3(8) . .
Ag3 P5 C501 C502 -75.5(8) . .
C511 P5 C501 C506 -20.9(9) . .
C11 P5 C501 C506 -128.8(8) . .
Ag3 P5 C501 C506 100.5(7) . .
C506 C501 C502 C503 5.2(15) . .
P5 C501 C502 C503 -178.7(9) . .
C501 C502 C503 C504 -5.7(17) . .
C502 C503 C504 C505 3.1(18) . .
C503 C504 C505 C506 -0.2(18) . .
C502 C501 C506 C505 -2.2(14) . .
P5 C501 C506 C505 -178.2(8) . .
C504 C505 C506 C501 -0.3(16) . .
C501 P5 C511 C512 -56.8(9) . .
C11 P5 C511 C512 48.4(9) . .
Ag3 P5 C511 C512 178.4(8) . .
C501 P5 C511 C516 124.4(8) . .
C11 P5 C511 C516 -130.3(8) . .
Ag3 P5 C511 C516 -0.3(9) . .
C516 C511 C512 C513 -0.7(16) . .
P5 C511 C512 C513 -179.4(8) . .
C511 C512 C513 C514 -1.8(16) . .
C512 C513 C514 C515 0.3(15) . .
C513 C514 C515 C516 3.7(15) . .
C512 C511 C516 C515 4.8(15) . .
P5 C511 C516 C515 -176.4(8) . .
C514 C515 C516 C511 -6.3(16) . .
C611 P6 C601 C602 -171.1(8) . .
C15 P6 C601 C602 -60.9(9) . .
Ag1 P6 C601 C602 61.1(8) . .
C611 P6 C601 C606 14.3(9) . .
C15 P6 C601 C606 124.6(8) . .
Ag1 P6 C601 C606 -113.4(8) . .
C606 C601 C602 C603 2.0(16) . .
P6 C601 C602 C603 -172.6(9) . .
C601 C602 C603 C604 -1.4(19) . .
C602 C603 C604 C605 0(2) . .
C603 C604 C605 C606 -0.2(19) . .
C604 C605 C606 C601 0.9(17) . .
C602 C601 C606 C605 -1.8(15) . .
P6 C601 C606 C605 172.6(8) . .
C601 P6 C611 C612 59.7(10) . .
C15 P6 C611 C612 -49.8(10) . .
Ag1 P6 C611 C612 176.1(8) . .
C601 P6 C611 C616 -119.0(8) . .
C15 P6 C611 C616 131.5(8) . .
Ag1 P6 C611 C616 -2.6(9) . .
C616 C611 C612 C613 4.3(18) . .
P6 C611 C612 C613 -174.4(10) . .
C611 C612 C613 C614 0(2) . .
C612 C613 C614 C615 -3(2) . .
C613 C614 C615 C616 3(2) . .
C614 C615 C616 C611 1.3(19) . .
C612 C611 C616 C615 -4.8(16) . .
P6 C611 C616 C615 174.0(8) . .
O10 Cl3 O8 O8 177(2) . 5_677
O7 Cl3 O8 O8 64(3) . 5_677
O9 Cl3 O8 O8 -64(3) . 5_677
C1CL C1CL Cl4 Cl5 -48(4) 2_556 2_556
Cl4 C1CL Cl4 Cl5 8(6) 2_556 2_556
Cl5 C1CL Cl4 Cl5 40(5) . 2_556
Cl4 C1CL Cl4 C1CL 56(3) 2_556 2_556
Cl5 C1CL Cl4 C1CL 88(3) . 2_556
C1CL C1CL Cl5 Cl4 -34(2) 2_556 2_556
Cl4 C1CL Cl5 Cl4 -91(3) . 2_556
